data_7708238
loop_
_publ_author_name
'rahimi mosafer, houri sadat'
'Paszkowicz, Wojciech'
'Minikayev, Roman'
'Koz\/lowski, Miros\/law'
'Diduszko, Ryszard'
'Berkowski, Marek'

_publ_section_title
;
 Crystal structure and thermal expansion of novel substitutionally
 disordered Ca10TM0.5(VO4)7 (TM = Co, Cu) orthovanadates
;
_journal_name_full 'Dalton Transactions'
_journal_paper_doi 10.1039/D1DT02446A
_journal_year 2021
_chemical_formula_sum 'Ca10 Co0.5 O28 V7'
_chemical_formula_weight 1234.83
_chemical_name_mineral Ca10Co0.5V7O28
_space_group_IT_number 161
_space_group_name_Hall 'R 3 -2"c'
_space_group_name_H-M_alt 'R 3 c :H'
_symmetry_cell_setting trigonal
_symmetry_space_group_name_Hall 'R 3 -2"c'
_symmetry_space_group_name_H-M 'R 3 c :H'
_cell_angle_alpha 90.0000
_cell_angle_beta 90.0000
_cell_angle_gamma 120.000
_cell_formula_units_Z 6
_cell_length_a 10.78074(6)
_cell_length_b 10.78074(6)
_cell_length_c 37.8196(2)
_cell_measurement_temperature 298
_cell_volume 3806.67(4)
_computing_structure_refinement FULLPROF
_diffrn_ambient_temperature 298
_diffrn_measurement_device_type 'XPert PRO Alpha1'
_diffrn_radiation_wavelength 1.540598
_exptl_crystal_density_diffrn 3.236
_exptl_crystal_description powder
_pd_meas_2theta_range_inc 0.016712
_pd_meas_2theta_range_max 157.99130
_pd_meas_2theta_range_min 6.01910
_pd_meas_number_of_points 9095
_pd_proc_2theta_range_inc 0.016712
_pd_proc_2theta_range_max 157.9913
_pd_proc_2theta_range_min 6.0191
_pd_proc_ls_prof_R_factor 2.5618
_pd_proc_ls_prof_wR_expected 2.2703
_pd_proc_ls_prof_wR_factor 3.3536
_pd_proc_wavelength 1.540598
_refine_ls_goodness_of_fit_all 1.48
_refine_ls_number_parameters 82
_refine_ls_number_reflns 947
_refine_ls_number_restraints 0
_refine_ls_R_I_factor 6.0612
_cod_data_source_file d1dt02446a1.cif
_cod_data_source_block Ca10Co0.5V7O28
_cod_depositor_comments
;
The following automatic conversions were performed:

data item '_symmetry_cell_setting' value 'Trigonal' was changed to
'trigonal' in accordance with the
/home/data/users/saulius/crontab/automatic-downloads/rss-feeds/RSC/lib/dictionaries/cif_core.dic
dictionary named 'cif_core.dic' version 2.4.2 last updated on
2011-04-26.

Automatic conversion script
Id: cif_fix_values 7556 2019-12-06 15:28:31Z antanas 
;
_cod_original_sg_symbol_H-M 'R 3 c'
_cod_original_formula_sum Ca10Co0.5V7O28
_cod_database_code 7708238
_pd_proc_ls_prof_chi2 2.1820
_pd_proc_ls_prof_echi2 2.1820

loop_
_symmetry_equiv_pos_as_xyz
x,y,z
-y,x-y,z
-x+y,-x,z
-y,-x,z+1/2
-x+y,y,z+1/2
x,x-y,z+1/2
x+2/3,y+1/3,z+1/3
-y+2/3,x-y+1/3,z+1/3
-x+y+2/3,-x+1/3,z+1/3
-y+2/3,-x+1/3,z+5/6
-x+y+2/3,y+1/3,z+5/6
x+2/3,x-y+1/3,z+5/6
x+1/3,y+2/3,z+2/3
-y+1/3,x-y+2/3,z+2/3
-x+y+1/3,-x+2/3,z+2/3
-y+1/3,-x+2/3,z+1/6
-x+y+1/3,y+2/3,z+1/6
x+1/3,x-y+2/3,z+1/6

loop_
_atom_site_label
_atom_site_fract_x
_atom_site_fract_y
_atom_site_fract_z
_atom_site_U_iso_or_equiv
_atom_site_occupancy
_atom_site_adp_type
_atom_site_type_symbol
M1 0.1990(4) 0.3947(4) 0.00221(14) 0.0328(10) 1.00000 Uiso Ca
M2 0.1591(4) 0.2797(3) 0.20126(13) 0.0268(10) 1.00000 Uiso Ca
M3 0.1870(4) 0.3985(3) 0.10980(13) 0.0378(10) 1.00000 Uiso Ca
M4 0.00000 0.00000 0.0768(6) 0.130(6) 0.50000 Uiso Ca
M5 0.00000 0.00000 0.26577(17) 0.0282(15) 0.42(3) Uiso Ca
Co1 0.00000 0.00000 0.26577(17) 0.0282(15) 0.58(3) Uiso Co
V1 0.00000 0.00000 0.00000 0.0376(15) 1.00(3) Uiso V
V2 0.3116(3) 0.1383(3) 0.13190(12) 0.0211(9) 1.00(3) Uiso V
V3 0.3480(3) 0.1485(4) 0.23520(11) 0.0402(12) 1.00(3) Uiso V
O1 0.1524(9) 0.0054(12) 0.0136(3) 0.0392(8) 1.00(3) Uiso O
O2 0.00000 0.00000 0.4546(5) 0.0392(8) 1.00(3) Uiso O
O3 0.2559(10) 0.0646(8) 0.0914(3) 0.0392(8) 1.00(3) Uiso O
O4 0.2283(13) 0.2181(12) 0.1429(3) 0.0392(8) 1.00(3) Uiso O
O5 0.2803(12) -0.0083(10) 0.1553(3) 0.0392(8) 1.00(3) Uiso O
O6 0.0895(13) 0.1833(10) 0.3010(3) 0.0392(8) 1.00(3) Uiso O
O7 0.4006(10) 0.0308(10) 0.2246(3) 0.0392(8) 1.00(3) Uiso O
O8 0.0146(11) 0.2328(12) 0.3798(3) 0.0392(8) 1.00(3) Uiso O
O9 0.1662(9) 0.0732(13) 0.2239(3) 0.0392(8) 1.00(3) Uiso O
O10 0.3789(8) 0.1829(11) 0.2797(3) 0.0392(8) 1.00(3) Uiso O

loop_
_geom_angle_atom_site_label_1
_geom_angle_atom_site_label_2
_geom_angle_atom_site_label_3
_geom_angle
_geom_angle_site_symmetry_1
_geom_angle_site_symmetry_3
_geom_angle_publ_flag
M2 M1 M3 111.3(2) 12_454 10_554 ?
M2 M1 M5 123.63(20) 12_454 13_554 ?
M2 M1 Co1 123.63(20) 12_454 13_554 ?
M2 M1 V1 62.85(13) 12_454 1_555 ?
M2 M1 V2 165.0(2) 12_454 11_554 ?
M2 M1 V2 64.04(17) 12_454 12_454 ?
M2 M1 V3 115.43(19) 12_454 11_554 ?
M2 M1 V3 100.27(19) 12_454 15_554 ?
M2 M1 O5 136.3(6) 12_454 11_554 ?
M2 M1 O6 89.4(4) 12_454 14_554 ?
M2 M1 O6 159.0(5) 12_454 15_554 ?
M2 M1 O7 94.1(5) 12_454 11_554 ?
M2 M1 O8 49.4(4) 12_454 14_554 ?
M2 M1 O8 132.0(3) 12_454 15_554 ?
M2 M1 O10 94.1(5) 12_454 15_554 ?
M3 M1 M5 90.12(17) 10_554 13_554 ?
M3 M1 Co1 90.12(17) 10_554 13_554 ?
M3 M1 V1 52.05(13) 10_554 1_555 ?
M3 M1 V2 53.71(16) 10_554 11_554 ?
M3 M1 V2 114.6(2) 10_554 12_454 ?
M3 M1 V3 100.25(20) 10_554 11_554 ?
M3 M1 V3 50.16(16) 10_554 15_554 ?
M3 M1 O1 74.4(4) 10_554 2_555 ?
M3 M1 O4 104.0(5) 10_554 12_454 ?
M3 M1 O6 114.0(6) 10_554 14_554 ?
M3 M1 O6 78.2(4) 10_554 15_554 ?
M3 M1 O7 99.2(5) 10_554 11_554 ?
M3 M1 O8 155.7(7) 10_554 14_554 ?
M3 M1 O8 107.1(3) 10_554 15_554 ?
M5 M1 V1 132.60(14) 13_554 1_555 ?
M5 M1 V2 61.97(17) 13_554 11_554 ?
M5 M1 V2 59.64(16) 13_554 12_454 ?
M5 M1 V3 110.5(2) 13_554 11_554 ?
M5 M1 V3 54.58(15) 13_554 15_554 ?
M5 M1 O1 139.6(5) 13_554 2_555 ?
M5 M1 O4 83.0(4) 13_554 12_454 ?
M5 M1 O5 92.2(5) 13_554 11_554 ?
M5 M1 O7 134.6(6) 13_554 11_554 ?
M5 M1 O8 112.7(6) 13_554 14_554 ?
M5 M1 O8 83.2(3) 13_554 15_554 ?
M5 M1 O10 69.2(4) 13_554 15_554 ?
Co1 M1 V1 132.60(14) 13_554 1_555 ?
Co1 M1 V2 61.97(17) 13_554 11_554 ?
Co1 M1 V2 59.64(16) 13_554 12_454 ?
Co1 M1 V3 110.5(2) 13_554 11_554 ?
Co1 M1 V3 54.58(15) 13_554 15_554 ?
Co1 M1 O1 139.6(5) 13_554 2_555 ?
Co1 M1 O4 83.0(4) 13_554 12_454 ?
Co1 M1 O5 92.2(5) 13_554 11_554 ?
Co1 M1 O7 134.6(6) 13_554 11_554 ?
Co1 M1 O8 112.7(6) 13_554 14_554 ?
Co1 M1 O8 83.2(3) 13_554 15_554 ?
Co1 M1 O10 69.2(4) 13_554 15_554 ?
V1 M1 V2 102.73(14) 1_555 11_554 ?
V1 M1 V2 106.79(16) 1_555 12_454 ?
V1 M1 V3 104.26(14) 1_555 11_554 ?
V1 M1 V3 78.12(14) 1_555 15_554 ?
V1 M1 O4 80.7(4) 1_555 12_454 ?
V1 M1 O5 74.6(4) 1_555 11_554 ?
V1 M1 O6 129.0(5) 1_555 14_554 ?
V1 M1 O6 130.2(4) 1_555 15_554 ?
V1 M1 O7 84.6(4) 1_555 11_554 ?
V1 M1 O8 104.0(6) 1_555 14_554 ?
V1 M1 O8 130.3(3) 1_555 15_554 ?
V1 M1 O10 63.4(4) 1_555 15_554 ?
V2 M1 V2 120.2(2) 11_554 12_454 ?
V2 M1 V3 70.70(19) 11_554 11_554 ?
V2 M1 V3 71.06(17) 11_554 15_554 ?
V2 M1 O1 125.8(4) 11_554 2_555 ?
V2 M1 O4 135.6(6) 11_554 12_454 ?
V2 M1 O6 97.6(6) 11_554 14_554 ?
V2 M1 O7 88.4(5) 11_554 11_554 ?
V2 M1 O8 144.5(7) 11_554 14_554 ?
V2 M1 O8 59.9(3) 11_554 15_554 ?
V2 M1 O10 74.4(4) 11_554 15_554 ?
V2 M1 V3 143.0(2) 12_454 11_554 ?
V2 M1 V3 66.02(18) 12_454 15_554 ?
V2 M1 O1 92.8(5) 12_454 2_555 ?
V2 M1 O5 143.9(7) 12_454 11_554 ?
V2 M1 O6 95.1(5) 12_454 15_554 ?
V2 M1 O7 144.3(6) 12_454 11_554 ?
V2 M1 O8 73.1(5) 12_454 14_554 ?
V2 M1 O8 122.4(4) 12_454 15_554 ?
V2 M1 O10 74.4(5) 12_454 15_554 ?
V3 M1 V3 141.2(2) 11_554 15_554 ?
V3 M1 O1 108.9(4) 11_554 2_555 ?
V3 M1 O4 152.3(5) 11_554 12_454 ?
V3 M1 O5 64.6(5) 11_554 11_554 ?
V3 M1 O6 126.7(6) 11_554 14_554 ?
V3 M1 O6 79.6(4) 11_554 15_554 ?
V3 M1 O8 80.3(5) 11_554 14_554 ?
V3 M1 O10 139.1(5) 11_554 15_554 ?
V3 M1 O1 88.5(4) 15_554 2_555 ?
V3 M1 O4 66.4(4) 15_554 12_454 ?
V3 M1 O5 79.5(5) 15_554 11_554 ?
V3 M1 O6 65.1(4) 15_554 14_554 ?
V3 M1 O6 70.8(4) 15_554 15_554 ?
V3 M1 O7 149.2(5) 15_554 11_554 ?
V3 M1 O8 137.6(6) 15_554 14_554 ?
V3 M1 O8 126.6(3) 15_554 15_554 ?
O1 M1 O4 65.8(6) 2_555 12_454 ?
O1 M1 O5 96.7(7) 2_555 11_554 ?
O1 M1 O6 118.7(7) 2_555 14_554 ?
O1 M1 O6 152.3(6) 2_555 15_554 ?
O1 M1 O7 85.3(5) 2_555 11_554 ?
O1 M1 O8 82.4(7) 2_555 14_554 ?
O1 M1 O8 136.8(5) 2_555 15_554 ?
O1 M1 O10 75.4(6) 2_555 15_554 ?
O4 M1 O5 141.3(9) 12_454 11_554 ?
O4 M1 O6 53.1(5) 12_454 14_554 ?
O4 M1 O6 118.4(7) 12_454 15_554 ?
O4 M1 O7 135.6(8) 12_454 11_554 ?
O4 M1 O8 72.1(6) 12_454 14_554 ?
O4 M1 O8 145.9(6) 12_454 15_554 ?
O4 M1 O10 67.8(6) 12_454 15_554 ?
O5 M1 O6 127.3(10) 11_554 14_554 ?
O5 M1 O6 62.3(6) 11_554 15_554 ?
O5 M1 O7 71.4(7) 11_554 11_554 ?
O5 M1 O8 142.6(11) 11_554 14_554 ?
O5 M1 O8 70.2(5) 11_554 15_554 ?
O5 M1 O10 74.5(7) 11_554 15_554 ?
O6 M1 O6 69.6(7) 14_554 15_554 ?
O6 M1 O7 142.7(9) 14_554 11_554 ?
O6 M1 O8 83.4(7) 14_554 14_554 ?
O6 M1 O8 100.5(6) 14_554 15_554 ?
O6 M1 O10 78.3(7) 14_554 15_554 ?
O6 M1 O7 103.0(7) 15_554 11_554 ?
O6 M1 O8 125.3(8) 15_554 14_554 ?
O6 M1 O8 56.4(4) 15_554 15_554 ?
O6 M1 O10 81.2(5) 15_554 15_554 ?
O7 M1 O8 71.3(7) 11_554 14_554 ?
O7 M1 O8 51.5(4) 11_554 15_554 ?
O7 M1 O10 138.2(8) 11_554 15_554 ?
O8 M1 O8 84.9(6) 14_554 15_554 ?
O8 M1 O10 139.3(9) 14_554 15_554 ?
O8 M1 O10 133.9(6) 15_554 15_554 ?
M1 M2 M3 67.30(18) 18_555 1_555 ?
M1 M2 M5 128.72(20) 18_555 1_555 ?
M1 M2 Co1 128.72(20) 18_555 1_555 ?
M1 M2 V1 58.47(13) 18_555 16_555 ?
M1 M2 V2 54.94(15) 18_555 1_555 ?
M1 M2 V2 116.95(18) 18_555 2_555 ?
M1 M2 V2 103.8(2) 18_555 16_555 ?
M1 M2 V3 68.36(18) 18_555 1_555 ?
M1 M2 V3 164.4(2) 18_555 2_555 ?
M1 M2 O3 84.0(4) 18_555 16_555 ?
M1 M2 O4 58.3(4) 18_555 1_555 ?
M1 M2 O5 107.8(5) 18_555 2_555 ?
M1 M2 O6 118.8(4) 18_555 1_555 ?
M1 M2 O7 133.6(5) 18_555 2_555 ?
M1 M2 O9 96.0(5) 18_555 1_555 ?
M1 M2 O9 162.6(4) 18_555 2_555 ?
M3 M2 M5 149.6(3) 1_555 1_555 ?
M3 M2 Co1 149.6(3) 1_555 1_555 ?
M3 M2 V1 52.21(13) 1_555 16_555 ?
M3 M2 V2 60.64(17) 1_555 1_555 ?
M3 M2 V2 50.82(15) 1_555 2_555 ?
M3 M2 V2 150.9(2) 1_555 16_555 ?
M3 M2 V3 124.4(2) 1_555 1_555 ?
M3 M2 V3 111.3(2) 1_555 2_555 ?
M3 M2 O1 55.2(4) 1_555 16_555 ?
M3 M2 O3 132.8(5) 1_555 16_555 ?
M3 M2 O6 170.2(4) 1_555 1_555 ?
M3 M2 O7 97.1(5) 1_555 2_555 ?
M3 M2 O8 101.7(5) 1_555 10_554 ?
M3 M2 O9 128.5(6) 1_555 1_555 ?
M3 M2 O9 119.4(5) 1_555 2_555 ?
M5 M2 V1 155.99(15) 1_555 16_555 ?
M5 M2 V2 104.7(2) 1_555 1_555 ?
M5 M2 V2 103.7(2) 1_555 2_555 ?
M5 M2 V2 57.81(15) 1_555 16_555 ?
M5 M2 V3 60.49(16) 1_555 1_555 ?
M5 M2 V3 60.69(16) 1_555 2_555 ?
M5 M2 O1 155.0(5) 1_555 16_555 ?
M5 M2 O3 77.5(3) 1_555 16_555 ?
M5 M2 O4 117.0(5) 1_555 1_555 ?
M5 M2 O5 118.4(6) 1_555 2_555 ?
M5 M2 O7 87.3(4) 1_555 2_555 ?
M5 M2 O8 92.4(4) 1_555 10_554 ?
Co1 M2 V1 155.99(15) 1_555 16_555 ?
Co1 M2 V2 104.7(2) 1_555 1_555 ?
Co1 M2 V2 103.7(2) 1_555 2_555 ?
Co1 M2 V2 57.81(15) 1_555 16_555 ?
Co1 M2 V3 60.49(16) 1_555 1_555 ?
Co1 M2 V3 60.69(16) 1_555 2_555 ?
Co1 M2 O1 155.0(5) 1_555 16_555 ?
Co1 M2 O3 77.5(3) 1_555 16_555 ?
Co1 M2 O4 117.0(5) 1_555 1_555 ?
Co1 M2 O5 118.4(6) 1_555 2_555 ?
Co1 M2 O7 87.3(4) 1_555 2_555 ?
Co1 M2 O8 92.4(4) 1_555 10_554 ?
V1 M2 V2 97.22(14) 16_555 1_555 ?
V1 M2 V2 88.49(11) 16_555 2_555 ?
V1 M2 V2 99.05(15) 16_555 16_555 ?
V1 M2 V3 122.06(18) 16_555 1_555 ?
V1 M2 V3 107.65(14) 16_555 2_555 ?
V1 M2 O3 81.0(4) 16_555 16_555 ?
V1 M2 O4 86.5(5) 16_555 1_555 ?
V1 M2 O5 71.7(4) 16_555 2_555 ?
V1 M2 O6 123.0(3) 16_555 1_555 ?
V1 M2 O7 77.1(3) 16_555 2_555 ?
V1 M2 O8 89.2(5) 16_555 10_554 ?
V1 M2 O9 153.4(6) 16_555 1_555 ?
V1 M2 O9 138.9(4) 16_555 2_555 ?
V2 M2 V2 82.69(17) 1_555 2_555 ?
V2 M2 V2 138.3(2) 1_555 16_555 ?
V2 M2 V3 66.97(19) 1_555 1_555 ?
V2 M2 V3 139.2(2) 1_555 2_555 ?
V2 M2 O1 86.7(5) 1_555 16_555 ?
V2 M2 O3 129.7(5) 1_555 16_555 ?
V2 M2 O5 87.4(5) 1_555 2_555 ?
V2 M2 O6 128.9(4) 1_555 1_555 ?
V2 M2 O7 153.1(5) 1_555 2_555 ?
V2 M2 O8 62.3(4) 1_555 10_554 ?
V2 M2 O9 69.9(5) 1_555 1_555 ?
V2 M2 O9 112.4(4) 1_555 2_555 ?
V2 M2 V2 135.6(2) 2_555 16_555 ?
V2 M2 V3 138.2(2) 2_555 1_555 ?
V2 M2 V3 66.54(17) 2_555 2_555 ?
V2 M2 O1 99.7(4) 2_555 16_555 ?
V2 M2 O3 146.8(5) 2_555 16_555 ?
V2 M2 O4 68.7(5) 2_555 1_555 ?
V2 M2 O6 124.2(4) 2_555 1_555 ?
V2 M2 O7 71.0(4) 2_555 2_555 ?
V2 M2 O8 144.3(5) 2_555 10_554 ?
V2 M2 O9 111.8(6) 2_555 1_555 ?
V2 M2 O9 68.7(4) 2_555 2_555 ?
V2 M2 V3 71.87(19) 16_555 1_555 ?
V2 M2 V3 69.53(17) 16_555 2_555 ?
V2 M2 O1 98.9(4) 16_555 16_555 ?
V2 M2 O4 154.7(6) 16_555 1_555 ?
V2 M2 O5 134.2(6) 16_555 2_555 ?
V2 M2 O7 68.3(4) 16_555 2_555 ?
V2 M2 O8 79.8(4) 16_555 10_554 ?
V2 M2 O9 78.7(5) 16_555 1_555 ?
V2 M2 O9 77.7(4) 16_555 2_555 ?
V3 M2 V3 120.3(2) 1_555 2_555 ?
V3 M2 O1 106.2(5) 1_555 16_555 ?
V3 M2 O3 71.8(4) 1_555 16_555 ?
V3 M2 O4 84.2(5) 1_555 1_555 ?
V3 M2 O5 151.4(7) 1_555 2_555 ?
V3 M2 O6 65.3(3) 1_555 1_555 ?
V3 M2 O7 138.2(6) 1_555 2_555 ?
V3 M2 O9 96.3(4) 1_555 2_555 ?
V3 M2 O1 123.3(4) 2_555 16_555 ?
V3 M2 O3 86.7(4) 2_555 16_555 ?
V3 M2 O4 132.3(6) 2_555 1_555 ?
V3 M2 O5 71.1(4) 2_555 2_555 ?
V3 M2 O6 60.6(3) 2_555 1_555 ?
V3 M2 O8 146.8(6) 2_555 10_554 ?
V3 M2 O9 96.5(6) 2_555 1_555 ?
O1 M2 O3 78.1(6) 16_555 16_555 ?
O1 M2 O4 79.6(6) 16_555 1_555 ?
O1 M2 O5 83.7(6) 16_555 2_555 ?
O1 M2 O6 123.2(6) 16_555 1_555 ?
O1 M2 O7 92.3(6) 16_555 2_555 ?
O1 M2 O8 73.0(6) 16_555 10_554 ?
O1 M2 O9 137.0(9) 16_555 1_555 ?
O1 M2 O9 155.1(7) 16_555 2_555 ?
O3 M2 O4 141.0(8) 16_555 1_555 ?
O3 M2 O5 136.8(8) 16_555 2_555 ?
O3 M2 O6 45.2(4) 16_555 1_555 ?
O3 M2 O7 75.9(6) 16_555 2_555 ?
O3 M2 O8 67.4(6) 16_555 10_554 ?
O3 M2 O9 89.6(7) 16_555 1_555 ?
O3 M2 O9 99.4(5) 16_555 2_555 ?
O4 M2 O5 71.0(7) 1_555 2_555 ?
O4 M2 O6 145.3(7) 1_555 1_555 ?
O4 M2 O7 136.7(9) 1_555 2_555 ?
O4 M2 O8 75.6(6) 1_555 10_554 ?
O4 M2 O9 85.3(7) 1_555 1_555 ?
O4 M2 O9 113.9(7) 1_555 2_555 ?
O5 M2 O6 131.7(7) 2_555 1_555 ?
O5 M2 O7 65.9(6) 2_555 2_555 ?
O5 M2 O8 142.1(9) 2_555 10_554 ?
O5 M2 O9 128.5(10) 2_555 1_555 ?
O5 M2 O9 81.5(6) 2_555 2_555 ?
O6 M2 O7 73.2(5) 1_555 2_555 ?
O6 M2 O8 86.2(5) 1_555 10_554 ?
O6 M2 O9 60.1(5) 1_555 1_555 ?
O6 M2 O9 57.3(4) 1_555 2_555 ?
O7 M2 O8 142.5(8) 2_555 10_554 ?
O7 M2 O9 124.7(9) 2_555 1_555 ?
O7 M2 O9 63.4(5) 2_555 2_555 ?
O8 M2 O9 64.3(5) 10_554 1_555 ?
O8 M2 O9 129.4(6) 10_554 2_555 ?
O9 M2 O9 67.1(6) 1_555 2_555 ?
M1 M3 M2 64.72(19) 16_555 1_555 ?
M1 M3 V1 61.64(14) 16_555 16_555 ?
M1 M3 V2 124.1(2) 16_555 1_555 ?
M1 M3 V2 52.60(16) 16_555 2_555 ?
M1 M3 V3 155.3(3) 16_555 11_554 ?
M1 M3 V3 65.49(20) 16_555 12_454 ?
M1 M3 O1 70.2(3) 16_555 16_555 ?
M1 M3 O2 77.1(3) 16_555 13_554 ?
M1 M3 O3 78.1(4) 16_555 2_555 ?
M1 M3 O4 105.6(6) 16_555 1_555 ?
M1 M3 O7 161.3(6) 16_555 11_554 ?
M1 M3 O8 97.6(5) 16_555 14_554 ?
M1 M3 O10 128.8(4) 16_555 11_554 ?
M2 M3 V1 67.01(14) 1_555 16_555 ?
M2 M3 V2 61.63(17) 1_555 1_555 ?
M2 M3 V2 67.78(17) 1_555 2_555 ?
M2 M3 V3 118.4(2) 1_555 11_554 ?
M2 M3 V3 130.0(3) 1_555 12_454 ?
M2 M3 O2 97.6(4) 1_555 13_554 ?
M2 M3 O3 94.9(4) 1_555 2_555 ?
M2 M3 O7 132.6(5) 1_555 11_554 ?
M2 M3 O8 158.2(6) 1_555 14_554 ?
M2 M3 O10 89.8(4) 1_555 11_554 ?
M2 M3 O10 100.5(5) 1_555 12_454 ?
V1 M3 V2 108.41(15) 16_555 1_555 ?
V1 M3 V2 110.75(12) 16_555 2_555 ?
V1 M3 V3 95.98(17) 16_555 11_554 ?
V1 M3 V3 92.96(16) 16_555 12_454 ?
V1 M3 O3 139.6(4) 16_555 2_555 ?
V1 M3 O4 99.2(5) 16_555 1_555 ?
V1 M3 O5 83.1(4) 16_555 2_555 ?
V1 M3 O7 127.4(5) 16_555 11_554 ?
V1 M3 O8 117.5(5) 16_555 14_554 ?
V1 M3 O10 67.7(3) 16_555 11_554 ?
V1 M3 O10 68.9(4) 16_555 12_454 ?
V2 M3 V2 92.32(17) 1_555 2_555 ?
V2 M3 V3 70.68(17) 1_555 11_554 ?
V2 M3 V3 158.6(2) 1_555 12_454 ?
V2 M3 O1 79.5(4) 1_555 16_555 ?
V2 M3 O2 124.05(18) 1_555 13_554 ?
V2 M3 O3 91.5(4) 1_555 2_555 ?
V2 M3 O5 88.3(5) 1_555 2_555 ?
V2 M3 O7 71.4(4) 1_555 11_554 ?
V2 M3 O8 129.0(6) 1_555 14_554 ?
V2 M3 O10 65.9(3) 1_555 11_554 ?
V2 M3 O10 159.9(6) 1_555 12_454 ?
V2 M3 V3 151.99(20) 2_555 11_554 ?
V2 M3 V3 79.16(18) 2_555 12_454 ?
V2 M3 O1 102.5(3) 2_555 16_555 ?
V2 M3 O2 129.42(16) 2_555 13_554 ?
V2 M3 O4 80.6(5) 2_555 1_555 ?
V2 M3 O7 121.9(5) 2_555 11_554 ?
V2 M3 O8 91.5(4) 2_555 14_554 ?
V2 M3 O10 154.8(4) 2_555 11_554 ?
V2 M3 O10 71.2(4) 2_555 12_454 ?
V3 M3 V3 108.5(2) 11_554 12_454 ?
V3 M3 O1 96.2(4) 11_554 16_555 ?
V3 M3 O2 78.2(3) 11_554 13_554 ?
V3 M3 O3 124.0(4) 11_554 2_555 ?
V3 M3 O4 87.2(5) 11_554 1_555 ?
V3 M3 O5 157.6(6) 11_554 2_555 ?
V3 M3 O8 83.1(5) 11_554 14_554 ?
V3 M3 O10 129.0(5) 11_554 12_454 ?
V3 M3 O1 121.3(5) 12_454 16_555 ?
V3 M3 O2 75.2(3) 12_454 13_554 ?
V3 M3 O3 70.9(3) 12_454 2_555 ?
V3 M3 O4 159.0(7) 12_454 1_555 ?
V3 M3 O5 93.8(5) 12_454 2_555 ?
V3 M3 O7 96.4(5) 12_454 11_554 ?
V3 M3 O10 125.6(5) 12_454 11_554 ?
O1 M3 O2 58.7(5) 16_555 13_554 ?
O1 M3 O3 133.3(6) 16_555 2_555 ?
O1 M3 O4 68.6(6) 16_555 1_555 ?
O1 M3 O5 71.6(5) 16_555 2_555 ?
O1 M3 O7 126.7(7) 16_555 11_554 ?
O1 M3 O8 148.1(7) 16_555 14_554 ?
O1 M3 O10 62.7(4) 16_555 11_554 ?
O1 M3 O10 92.6(6) 16_555 12_454 ?
O2 M3 O3 144.0(4) 13_554 2_555 ?
O2 M3 O4 122.8(6) 13_554 1_555 ?
O2 M3 O5 109.0(5) 13_554 2_555 ?
O2 M3 O7 103.9(7) 13_554 11_554 ?
O2 M3 O8 90.2(6) 13_554 14_554 ?
O2 M3 O10 62.5(4) 13_554 11_554 ?
O2 M3 O10 64.2(4) 13_554 12_454 ?
O3 M3 O4 88.9(7) 2_555 1_555 ?
O3 M3 O5 62.3(5) 2_555 2_555 ?
O3 M3 O7 91.8(6) 2_555 11_554 ?
O3 M3 O8 67.7(5) 2_555 14_554 ?
O3 M3 O10 151.3(5) 2_555 11_554 ?
O3 M3 O10 80.4(5) 2_555 12_454 ?
O4 M3 O5 70.9(7) 1_555 2_555 ?
O4 M3 O7 89.8(7) 1_555 11_554 ?
O4 M3 O8 142.8(9) 1_555 14_554 ?
O4 M3 O10 75.1(5) 1_555 11_554 ?
O4 M3 O10 141.8(10) 1_555 12_454 ?
O5 M3 O7 147.0(9) 2_555 11_554 ?
O5 M3 O8 117.2(7) 2_555 14_554 ?
O5 M3 O10 130.3(7) 2_555 11_554 ?
O5 M3 O10 71.6(6) 2_555 12_454 ?
O7 M3 O8 63.8(6) 11_554 14_554 ?
O7 M3 O10 64.9(5) 11_554 11_554 ?
O7 M3 O10 126.9(8) 11_554 12_454 ?
O8 M3 O10 111.8(7) 14_554 11_554 ?
O8 M3 O10 64.7(6) 14_554 12_454 ?
O10 M3 O10 126.6(7) 11_554 12_454 ?
V1 M4 V2 125.6(5) 1_555 1_555 ?
V1 M4 V2 125.6(5) 1_555 2_555 ?
V1 M4 V2 125.6(5) 1_555 3_555 ?
V1 M4 O3 102.5(6) 1_555 1_555 ?
V1 M4 O3 102.5(6) 1_555 2_555 ?
V1 M4 O3 102.5(6) 1_555 3_555 ?
V1 M4 O4 136.1(7) 1_555 1_555 ?
V1 M4 O4 136.1(7) 1_555 2_555 ?
V1 M4 O4 136.1(7) 1_555 3_555 ?
V1 M4 O7 78.8(5) 1_555 10_454 ?
V1 M4 O7 78.8(5) 1_555 11_554 ?
V1 M4 O7 78.8(6) 1_555 12_444 ?
V2 M4 V2 89.6(3) 1_555 2_555 ?
V2 M4 V2 89.6(3) 1_555 3_555 ?
V2 M4 O1 93.9(6) 1_555 1_555 ?
V2 M4 O1 121.7(6) 1_555 2_555 ?
V2 M4 O1 148.5(6) 1_555 3_555 ?
V2 M4 O3 96.7(5) 1_555 2_555 ?
V2 M4 O3 114.1(4) 1_555 3_555 ?
V2 M4 O4 94.4(5) 1_555 2_555 ?
V2 M4 O4 64.3(4) 1_555 3_555 ?
V2 M4 O7 151.5(4) 1_555 10_454 ?
V2 M4 O7 62.3(3) 1_555 11_554 ?
V2 M4 O7 85.6(4) 1_555 12_444 ?
V2 M4 V2 89.6(3) 2_555 3_555 ?
V2 M4 O1 148.5(7) 2_555 1_555 ?
V2 M4 O1 93.9(6) 2_555 2_555 ?
V2 M4 O1 121.7(6) 2_555 3_555 ?
V2 M4 O3 114.1(5) 2_555 1_555 ?
V2 M4 O3 96.7(4) 2_555 3_555 ?
V2 M4 O4 64.3(5) 2_555 1_555 ?
V2 M4 O4 94.4(6) 2_555 3_555 ?
V2 M4 O7 62.3(3) 2_555 10_454 ?
V2 M4 O7 85.6(4) 2_555 11_554 ?
V2 M4 O7 151.5(5) 2_555 12_444 ?
V2 M4 O1 121.7(6) 3_555 1_555 ?
V2 M4 O1 148.5(7) 3_555 2_555 ?
V2 M4 O1 93.9(6) 3_555 3_555 ?
V2 M4 O3 96.7(4) 3_555 1_555 ?
V2 M4 O3 114.1(5) 3_555 2_555 ?
V2 M4 O4 94.4(5) 3_555 1_555 ?
V2 M4 O4 64.3(5) 3_555 2_555 ?
V2 M4 O7 85.6(4) 3_555 10_454 ?
V2 M4 O7 151.5(4) 3_555 11_554 ?
V2 M4 O7 62.3(4) 3_555 12_444 ?
O1 M4 O1 58.0(7) 1_555 2_555 ?
O1 M4 O1 58.0(7) 1_555 3_555 ?
O1 M4 O3 69.3(6) 1_555 1_555 ?
O1 M4 O3 123.2(8) 1_555 2_555 ?
O1 M4 O3 110.3(7) 1_555 3_555 ?
O1 M4 O4 112.3(7) 1_555 1_555 ?
O1 M4 O4 169.8(8) 1_555 2_555 ?
O1 M4 O4 115.3(7) 1_555 3_555 ?
O1 M4 O7 112.5(7) 1_555 10_454 ?
O1 M4 O7 68.6(6) 1_555 11_554 ?
O1 M4 O7 60.0(6) 1_555 12_444 ?
O1 M4 O1 58.0(7) 2_555 3_555 ?
O1 M4 O3 110.3(8) 2_555 1_555 ?
O1 M4 O3 69.3(7) 2_555 2_555 ?
O1 M4 O3 123.2(7) 2_555 3_555 ?
O1 M4 O4 115.3(7) 2_555 1_555 ?
O1 M4 O4 112.3(7) 2_555 2_555 ?
O1 M4 O4 169.8(9) 2_555 3_555 ?
O1 M4 O7 68.6(5) 2_555 10_454 ?
O1 M4 O7 60.0(5) 2_555 11_554 ?
O1 M4 O7 112.5(7) 2_555 12_444 ?
O1 M4 O3 123.2(7) 3_555 1_555 ?
O1 M4 O3 110.3(8) 3_555 2_555 ?
O1 M4 O3 69.3(6) 3_555 3_555 ?
O1 M4 O4 169.8(8) 3_555 1_555 ?
O1 M4 O4 115.3(8) 3_555 2_555 ?
O1 M4 O4 112.3(8) 3_555 3_555 ?
O1 M4 O7 60.0(6) 3_555 10_454 ?
O1 M4 O7 112.5(6) 3_555 11_554 ?
O1 M4 O7 68.6(6) 3_555 12_444 ?
O3 M4 O3 115.4(8) 1_555 2_555 ?
O3 M4 O3 115.4(5) 1_555 3_555 ?
O3 M4 O4 49.8(5) 1_555 1_555 ?
O3 M4 O4 119.6(8) 1_555 2_555 ?
O3 M4 O4 71.6(5) 1_555 3_555 ?
O3 M4 O7 175.8(7) 1_555 10_454 ?
O3 M4 O7 60.4(4) 1_555 11_554 ?
O3 M4 O7 67.8(4) 1_555 12_444 ?
O3 M4 O3 115.4(6) 2_555 3_555 ?
O3 M4 O4 71.6(6) 2_555 1_555 ?
O3 M4 O4 49.8(5) 2_555 2_555 ?
O3 M4 O4 119.6(8) 2_555 3_555 ?
O3 M4 O7 60.4(4) 2_555 10_454 ?
O3 M4 O7 67.8(4) 2_555 11_554 ?
O3 M4 O7 175.8(7) 2_555 12_444 ?
O3 M4 O4 119.6(6) 3_555 1_555 ?
O3 M4 O4 71.6(6) 3_555 2_555 ?
O3 M4 O4 49.8(5) 3_555 3_555 ?
O3 M4 O7 67.8(5) 3_555 10_454 ?
O3 M4 O7 175.8(5) 3_555 11_554 ?
O3 M4 O7 60.4(4) 3_555 12_444 ?
O4 M4 O4 73.9(6) 1_555 2_555 ?
O4 M4 O4 73.9(6) 1_555 3_555 ?
O4 M4 O7 126.7(6) 1_555 10_454 ?
O4 M4 O7 58.3(4) 1_555 11_554 ?
O4 M4 O7 110.3(6) 1_555 12_444 ?
O4 M4 O4 73.9(7) 2_555 3_555 ?
O4 M4 O7 58.3(5) 2_555 10_454 ?
O4 M4 O7 110.3(5) 2_555 11_554 ?
O4 M4 O7 126.7(7) 2_555 12_444 ?
O4 M4 O7 110.3(6) 3_555 10_454 ?
O4 M4 O7 126.7(6) 3_555 11_554 ?
O4 M4 O7 58.3(5) 3_555 12_444 ?
O7 M4 O7 116.3(4) 10_454 11_554 ?
O7 M4 O7 116.3(6) 10_454 12_444 ?
O7 M4 O7 116.3(5) 11_554 12_444 ?
M1 M5 M1 73.81(17) 7_445 8_555 ?
M1 M5 M1 73.81(20) 7_445 9_455 ?
M1 M5 M2 175.3(2) 7_445 1_555 ?
M1 M5 M2 106.0(2) 7_445 2_555 ?
M1 M5 M2 101.6(2) 7_445 3_555 ?
M1 M5 V2 113.33(17) 7_445 16_555 ?
M1 M5 V2 52.25(15) 7_445 17_545 ?
M1 M5 V2 57.29(16) 7_445 18_445 ?
M1 M5 V3 120.97(19) 7_445 1_555 ?
M1 M5 V3 128.2(2) 7_445 2_555 ?
M1 M5 V3 65.80(17) 7_445 3_555 ?
M1 M5 O6 96.0(5) 7_445 1_555 ?
M1 M5 O9 136.4(5) 7_445 1_555 ?
M1 M5 O9 142.0(7) 7_445 2_555 ?
M1 M5 O9 91.7(5) 7_445 3_555 ?
M1 M5 O10 102.7(3) 7_445 1_555 ?
M1 M5 O10 104.6(4) 7_445 2_555 ?
M1 M5 M1 73.81(20) 8_555 9_455 ?
M1 M5 M2 101.6(2) 8_555 1_555 ?
M1 M5 M2 175.3(2) 8_555 2_555 ?
M1 M5 M2 106.0(2) 8_555 3_555 ?
M1 M5 V2 52.25(15) 8_555 16_555 ?
M1 M5 V2 57.29(15) 8_555 17_545 ?
M1 M5 V2 113.33(18) 8_555 18_445 ?
M1 M5 V3 65.80(17) 8_555 1_555 ?
M1 M5 V3 121.0(2) 8_555 2_555 ?
M1 M5 V3 128.16(19) 8_555 3_555 ?
M1 M5 O6 96.0(5) 8_555 2_555 ?
M1 M5 O9 91.7(5) 8_555 1_555 ?
M1 M5 O9 136.4(6) 8_555 2_555 ?
M1 M5 O9 142.0(5) 8_555 3_555 ?
M1 M5 O10 102.7(4) 8_555 2_555 ?
M1 M5 O10 104.6(3) 8_555 3_555 ?
M1 M5 M2 106.0(2) 9_455 1_555 ?
M1 M5 M2 101.6(2) 9_455 2_555 ?
M1 M5 M2 175.3(3) 9_455 3_555 ?
M1 M5 V2 57.29(15) 9_455 16_555 ?
M1 M5 V2 113.3(2) 9_455 17_545 ?
M1 M5 V2 52.25(14) 9_455 18_445 ?
M1 M5 V3 128.2(2) 9_455 1_555 ?
M1 M5 V3 65.80(18) 9_455 2_555 ?
M1 M5 V3 121.0(2) 9_455 3_555 ?
M1 M5 O6 96.0(6) 9_455 3_555 ?
M1 M5 O9 142.0(6) 9_455 1_555 ?
M1 M5 O9 91.7(5) 9_455 2_555 ?
M1 M5 O9 136.4(6) 9_455 3_555 ?
M1 M5 O10 104.6(3) 9_455 1_555 ?
M1 M5 O10 102.7(4) 9_455 3_555 ?
M2 M5 M2 78.65(16) 1_555 2_555 ?
M2 M5 M2 78.65(18) 1_555 3_555 ?
M2 M5 V2 63.46(16) 1_555 16_555 ?
M2 M5 V2 124.6(2) 1_555 17_545 ?
M2 M5 V2 126.48(18) 1_555 18_445 ?
M2 M5 V3 55.28(15) 1_555 1_555 ?
M2 M5 V3 54.85(15) 1_555 2_555 ?
M2 M5 V3 117.51(17) 1_555 3_555 ?
M2 M5 O6 81.0(5) 1_555 1_555 ?
M2 M5 O6 138.8(5) 1_555 2_555 ?
M2 M5 O6 131.3(6) 1_555 3_555 ?
M2 M5 O9 91.5(5) 1_555 3_555 ?
M2 M5 O10 72.7(3) 1_555 1_555 ?
M2 M5 O10 77.1(3) 1_555 2_555 ?
M2 M5 O10 145.4(4) 1_555 3_555 ?
M2 M5 M2 78.65(20) 2_555 3_555 ?
M2 M5 V2 124.60(18) 2_555 16_555 ?
M2 M5 V2 126.5(2) 2_555 17_545 ?
M2 M5 V2 63.46(16) 2_555 18_445 ?
M2 M5 V3 117.51(18) 2_555 1_555 ?
M2 M5 V3 55.28(15) 2_555 2_555 ?
M2 M5 V3 54.85(16) 2_555 3_555 ?
M2 M5 O6 131.3(5) 2_555 1_555 ?
M2 M5 O6 81.0(5) 2_555 2_555 ?
M2 M5 O6 138.8(7) 2_555 3_555 ?
M2 M5 O9 91.5(4) 2_555 1_555 ?
M2 M5 O10 145.4(3) 2_555 1_555 ?
M2 M5 O10 72.7(3) 2_555 2_555 ?
M2 M5 O10 77.1(3) 2_555 3_555 ?
M2 M5 V2 126.5(2) 3_555 16_555 ?
M2 M5 V2 63.46(17) 3_555 17_545 ?
M2 M5 V2 124.6(2) 3_555 18_445 ?
M2 M5 V3 54.85(14) 3_555 1_555 ?
M2 M5 V3 117.5(2) 3_555 2_555 ?
M2 M5 V3 55.28(14) 3_555 3_555 ?
M2 M5 O6 138.8(6) 3_555 1_555 ?
M2 M5 O6 131.3(7) 3_555 2_555 ?
M2 M5 O6 81.0(5) 3_555 3_555 ?
M2 M5 O9 91.5(6) 3_555 2_555 ?
M2 M5 O10 77.1(3) 3_555 1_555 ?
M2 M5 O10 145.4(5) 3_555 2_555 ?
M2 M5 O10 72.7(3) 3_555 3_555 ?
V2 M5 V2 108.44(16) 16_555 17_545 ?
V2 M5 V2 108.44(12) 16_555 18_445 ?
V2 M5 V3 72.35(15) 16_555 1_555 ?
V2 M5 V3 69.79(14) 16_555 2_555 ?
V2 M5 V3 178.23(18) 16_555 3_555 ?
V2 M5 O6 101.5(4) 16_555 2_555 ?
V2 M5 O6 96.2(5) 16_555 3_555 ?
V2 M5 O9 85.9(5) 16_555 1_555 ?
V2 M5 O9 85.1(5) 16_555 2_555 ?
V2 M5 O9 155.0(6) 16_555 3_555 ?
V2 M5 O10 57.0(2) 16_555 1_555 ?
V2 M5 O10 61.0(3) 16_555 2_555 ?
V2 M5 O10 151.0(4) 16_555 3_555 ?
V2 M5 V2 108.44(17) 17_545 18_445 ?
V2 M5 V3 69.79(14) 17_545 1_555 ?
V2 M5 V3 178.2(2) 17_545 2_555 ?
V2 M5 V3 72.35(14) 17_545 3_555 ?
V2 M5 O6 101.5(6) 17_545 1_555 ?
V2 M5 O6 96.2(6) 17_545 2_555 ?
V2 M5 O9 85.1(5) 17_545 1_555 ?
V2 M5 O9 155.0(7) 17_545 2_555 ?
V2 M5 O9 85.9(5) 17_545 3_555 ?
V2 M5 O10 61.0(2) 17_545 1_555 ?
V2 M5 O10 151.0(5) 17_545 2_555 ?
V2 M5 O10 57.0(2) 17_545 3_555 ?
V2 M5 V3 178.23(17) 18_445 1_555 ?
V2 M5 V3 72.35(14) 18_445 2_555 ?
V2 M5 V3 69.79(15) 18_445 3_555 ?
V2 M5 O6 96.2(4) 18_445 1_555 ?
V2 M5 O6 101.5(6) 18_445 3_555 ?
V2 M5 O9 155.0(5) 18_445 1_555 ?
V2 M5 O9 85.9(5) 18_445 2_555 ?
V2 M5 O9 85.1(5) 18_445 3_555 ?
V2 M5 O10 151.0(3) 18_445 1_555 ?
V2 M5 O10 57.0(3) 18_445 2_555 ?
V2 M5 O10 61.0(3) 18_445 3_555 ?
V3 M5 V3 109.42(19) 1_555 2_555 ?
V3 M5 V3 109.42(14) 1_555 3_555 ?
V3 M5 O6 84.2(5) 1_555 1_555 ?
V3 M5 O6 161.0(6) 1_555 2_555 ?
V3 M5 O6 76.8(5) 1_555 3_555 ?
V3 M5 O9 95.8(5) 1_555 2_555 ?
V3 M5 O9 94.7(4) 1_555 3_555 ?
V3 M5 O10 124.5(4) 1_555 2_555 ?
V3 M5 O10 117.5(3) 1_555 3_555 ?
V3 M5 V3 109.4(2) 2_555 3_555 ?
V3 M5 O6 76.8(5) 2_555 1_555 ?
V3 M5 O6 84.2(5) 2_555 2_555 ?
V3 M5 O6 161.0(8) 2_555 3_555 ?
V3 M5 O9 94.7(5) 2_555 1_555 ?
V3 M5 O9 95.8(6) 2_555 3_555 ?
V3 M5 O10 117.5(4) 2_555 1_555 ?
V3 M5 O10 124.5(4) 2_555 3_555 ?
V3 M5 O6 161.0(5) 3_555 1_555 ?
V3 M5 O6 76.8(5) 3_555 2_555 ?
V3 M5 O6 84.2(5) 3_555 3_555 ?
V3 M5 O9 95.8(4) 3_555 1_555 ?
V3 M5 O9 94.7(6) 3_555 2_555 ?
V3 M5 O10 124.5(3) 3_555 1_555 ?
V3 M5 O10 117.5(4) 3_555 2_555 ?
O6 M5 O6 86.2(6) 1_555 2_555 ?
O6 M5 O6 86.2(8) 1_555 3_555 ?
O6 M5 O9 101.7(8) 1_555 1_555 ?
O6 M5 O9 97.1(8) 1_555 2_555 ?
O6 M5 O9 171.6(9) 1_555 3_555 ?
O6 M5 O10 62.8(5) 1_555 1_555 ?
O6 M5 O10 59.8(6) 1_555 2_555 ?
O6 M5 O10 133.6(6) 1_555 3_555 ?
O6 M5 O6 86.2(9) 2_555 3_555 ?
O6 M5 O9 171.6(9) 2_555 1_555 ?
O6 M5 O9 101.7(8) 2_555 2_555 ?
O6 M5 O9 97.1(8) 2_555 3_555 ?
O6 M5 O10 133.6(7) 2_555 1_555 ?
O6 M5 O10 62.8(6) 2_555 2_555 ?
O6 M5 O10 59.8(5) 2_555 3_555 ?
O6 M5 O9 97.1(8) 3_555 1_555 ?
O6 M5 O9 171.6(11) 3_555 2_555 ?
O6 M5 O9 101.7(8) 3_555 3_555 ?
O6 M5 O10 59.8(5) 3_555 1_555 ?
O6 M5 O10 133.6(9) 3_555 2_555 ?
O6 M5 O10 62.8(5) 3_555 3_555 ?
O9 M5 O9 74.7(7) 1_555 2_555 ?
O9 M5 O9 74.7(6) 1_555 3_555 ?
O9 M5 O10 54.0(4) 1_555 1_555 ?
O9 M5 O10 118.7(7) 1_555 2_555 ?
O9 M5 O10 115.0(6) 1_555 3_555 ?
O9 M5 O9 74.7(8) 2_555 3_555 ?
O9 M5 O10 115.0(6) 2_555 1_555 ?
O9 M5 O10 54.0(6) 2_555 2_555 ?
O9 M5 O10 118.7(8) 2_555 3_555 ?
O9 M5 O10 118.7(5) 3_555 1_555 ?
O9 M5 O10 115.0(8) 3_555 2_555 ?
O9 M5 O10 54.0(5) 3_555 3_555 ?
O10 M5 O10 117.9(5) 1_555 2_555 ?
O10 M5 O10 117.9(3) 1_555 3_555 ?
O10 M5 O10 117.9(6) 2_555 3_555 ?
M1 Co1 M1 73.81(17) 7_445 8_555 ?
M1 Co1 M1 73.81(20) 7_445 9_455 ?
M1 Co1 M2 175.3(2) 7_445 1_555 ?
M1 Co1 M2 106.0(2) 7_445 2_555 ?
M1 Co1 M2 101.6(2) 7_445 3_555 ?
M1 Co1 V2 113.33(17) 7_445 16_555 ?
M1 Co1 V2 52.25(15) 7_445 17_545 ?
M1 Co1 V2 57.29(16) 7_445 18_445 ?
M1 Co1 V3 120.97(19) 7_445 1_555 ?
M1 Co1 V3 128.2(2) 7_445 2_555 ?
M1 Co1 V3 65.80(17) 7_445 3_555 ?
M1 Co1 O6 96.0(5) 7_445 1_555 ?
M1 Co1 O9 136.4(5) 7_445 1_555 ?
M1 Co1 O9 142.0(7) 7_445 2_555 ?
M1 Co1 O9 91.7(5) 7_445 3_555 ?
M1 Co1 O10 102.7(3) 7_445 1_555 ?
M1 Co1 O10 104.6(4) 7_445 2_555 ?
M1 Co1 M1 73.81(20) 8_555 9_455 ?
M1 Co1 M2 101.6(2) 8_555 1_555 ?
M1 Co1 M2 175.3(2) 8_555 2_555 ?
M1 Co1 M2 106.0(2) 8_555 3_555 ?
M1 Co1 V2 52.25(15) 8_555 16_555 ?
M1 Co1 V2 57.29(15) 8_555 17_545 ?
M1 Co1 V2 113.33(18) 8_555 18_445 ?
M1 Co1 V3 65.80(17) 8_555 1_555 ?
M1 Co1 V3 121.0(2) 8_555 2_555 ?
M1 Co1 V3 128.16(19) 8_555 3_555 ?
M1 Co1 O6 96.0(5) 8_555 2_555 ?
M1 Co1 O9 91.7(5) 8_555 1_555 ?
M1 Co1 O9 136.4(6) 8_555 2_555 ?
M1 Co1 O9 142.0(5) 8_555 3_555 ?
M1 Co1 O10 102.7(4) 8_555 2_555 ?
M1 Co1 O10 104.6(3) 8_555 3_555 ?
M1 Co1 M2 106.0(2) 9_455 1_555 ?
M1 Co1 M2 101.6(2) 9_455 2_555 ?
M1 Co1 M2 175.3(3) 9_455 3_555 ?
M1 Co1 V2 57.29(15) 9_455 16_555 ?
M1 Co1 V2 113.3(2) 9_455 17_545 ?
M1 Co1 V2 52.25(14) 9_455 18_445 ?
M1 Co1 V3 128.2(2) 9_455 1_555 ?
M1 Co1 V3 65.80(18) 9_455 2_555 ?
M1 Co1 V3 121.0(2) 9_455 3_555 ?
M1 Co1 O6 96.0(6) 9_455 3_555 ?
M1 Co1 O9 142.0(6) 9_455 1_555 ?
M1 Co1 O9 91.7(5) 9_455 2_555 ?
M1 Co1 O9 136.4(6) 9_455 3_555 ?
M1 Co1 O10 104.6(3) 9_455 1_555 ?
M1 Co1 O10 102.7(4) 9_455 3_555 ?
M2 Co1 M2 78.65(16) 1_555 2_555 ?
M2 Co1 M2 78.65(18) 1_555 3_555 ?
M2 Co1 V2 63.46(16) 1_555 16_555 ?
M2 Co1 V2 124.6(2) 1_555 17_545 ?
M2 Co1 V2 126.48(18) 1_555 18_445 ?
M2 Co1 V3 55.28(15) 1_555 1_555 ?
M2 Co1 V3 54.85(15) 1_555 2_555 ?
M2 Co1 V3 117.51(17) 1_555 3_555 ?
M2 Co1 O6 81.0(5) 1_555 1_555 ?
M2 Co1 O6 138.8(5) 1_555 2_555 ?
M2 Co1 O6 131.3(6) 1_555 3_555 ?
M2 Co1 O9 91.5(5) 1_555 3_555 ?
M2 Co1 O10 72.7(3) 1_555 1_555 ?
M2 Co1 O10 77.1(3) 1_555 2_555 ?
M2 Co1 O10 145.4(4) 1_555 3_555 ?
M2 Co1 M2 78.65(20) 2_555 3_555 ?
M2 Co1 V2 124.60(18) 2_555 16_555 ?
M2 Co1 V2 126.5(2) 2_555 17_545 ?
M2 Co1 V2 63.46(16) 2_555 18_445 ?
M2 Co1 V3 117.51(18) 2_555 1_555 ?
M2 Co1 V3 55.28(15) 2_555 2_555 ?
M2 Co1 V3 54.85(16) 2_555 3_555 ?
M2 Co1 O6 131.3(5) 2_555 1_555 ?
M2 Co1 O6 81.0(5) 2_555 2_555 ?
M2 Co1 O6 138.8(7) 2_555 3_555 ?
M2 Co1 O9 91.5(4) 2_555 1_555 ?
M2 Co1 O10 145.4(3) 2_555 1_555 ?
M2 Co1 O10 72.7(3) 2_555 2_555 ?
M2 Co1 O10 77.1(3) 2_555 3_555 ?
M2 Co1 V2 126.5(2) 3_555 16_555 ?
M2 Co1 V2 63.46(17) 3_555 17_545 ?
M2 Co1 V2 124.6(2) 3_555 18_445 ?
M2 Co1 V3 54.85(14) 3_555 1_555 ?
M2 Co1 V3 117.5(2) 3_555 2_555 ?
M2 Co1 V3 55.28(14) 3_555 3_555 ?
M2 Co1 O6 138.8(6) 3_555 1_555 ?
M2 Co1 O6 131.3(7) 3_555 2_555 ?
M2 Co1 O6 81.0(5) 3_555 3_555 ?
M2 Co1 O9 91.5(6) 3_555 2_555 ?
M2 Co1 O10 77.1(3) 3_555 1_555 ?
M2 Co1 O10 145.4(5) 3_555 2_555 ?
M2 Co1 O10 72.7(3) 3_555 3_555 ?
V2 Co1 V2 108.44(16) 16_555 17_545 ?
V2 Co1 V2 108.44(12) 16_555 18_445 ?
V2 Co1 V3 72.35(15) 16_555 1_555 ?
V2 Co1 V3 69.79(14) 16_555 2_555 ?
V2 Co1 V3 178.23(18) 16_555 3_555 ?
V2 Co1 O6 101.5(4) 16_555 2_555 ?
V2 Co1 O6 96.2(5) 16_555 3_555 ?
V2 Co1 O9 85.9(5) 16_555 1_555 ?
V2 Co1 O9 85.1(5) 16_555 2_555 ?
V2 Co1 O9 155.0(6) 16_555 3_555 ?
V2 Co1 O10 57.0(2) 16_555 1_555 ?
V2 Co1 O10 61.0(3) 16_555 2_555 ?
V2 Co1 O10 151.0(4) 16_555 3_555 ?
V2 Co1 V2 108.44(17) 17_545 18_445 ?
V2 Co1 V3 69.79(14) 17_545 1_555 ?
V2 Co1 V3 178.2(2) 17_545 2_555 ?
V2 Co1 V3 72.35(14) 17_545 3_555 ?
V2 Co1 O6 101.5(6) 17_545 1_555 ?
V2 Co1 O6 96.2(6) 17_545 2_555 ?
V2 Co1 O9 85.1(5) 17_545 1_555 ?
V2 Co1 O9 155.0(7) 17_545 2_555 ?
V2 Co1 O9 85.9(5) 17_545 3_555 ?
V2 Co1 O10 61.0(2) 17_545 1_555 ?
V2 Co1 O10 151.0(5) 17_545 2_555 ?
V2 Co1 O10 57.0(2) 17_545 3_555 ?
V2 Co1 V3 178.23(17) 18_445 1_555 ?
V2 Co1 V3 72.35(14) 18_445 2_555 ?
V2 Co1 V3 69.79(15) 18_445 3_555 ?
V2 Co1 O6 96.2(4) 18_445 1_555 ?
V2 Co1 O6 101.5(6) 18_445 3_555 ?
V2 Co1 O9 155.0(5) 18_445 1_555 ?
V2 Co1 O9 85.9(5) 18_445 2_555 ?
V2 Co1 O9 85.1(5) 18_445 3_555 ?
V2 Co1 O10 151.0(3) 18_445 1_555 ?
V2 Co1 O10 57.0(3) 18_445 2_555 ?
V2 Co1 O10 61.0(3) 18_445 3_555 ?
V3 Co1 V3 109.42(19) 1_555 2_555 ?
V3 Co1 V3 109.42(14) 1_555 3_555 ?
V3 Co1 O6 84.2(5) 1_555 1_555 ?
V3 Co1 O6 161.0(6) 1_555 2_555 ?
V3 Co1 O6 76.8(5) 1_555 3_555 ?
V3 Co1 O9 95.8(5) 1_555 2_555 ?
V3 Co1 O9 94.7(4) 1_555 3_555 ?
V3 Co1 O10 124.5(4) 1_555 2_555 ?
V3 Co1 O10 117.5(3) 1_555 3_555 ?
V3 Co1 V3 109.4(2) 2_555 3_555 ?
V3 Co1 O6 76.8(5) 2_555 1_555 ?
V3 Co1 O6 84.2(5) 2_555 2_555 ?
V3 Co1 O6 161.0(8) 2_555 3_555 ?
V3 Co1 O9 94.7(5) 2_555 1_555 ?
V3 Co1 O9 95.8(6) 2_555 3_555 ?
V3 Co1 O10 117.5(4) 2_555 1_555 ?
V3 Co1 O10 124.5(4) 2_555 3_555 ?
V3 Co1 O6 161.0(5) 3_555 1_555 ?
V3 Co1 O6 76.8(5) 3_555 2_555 ?
V3 Co1 O6 84.2(5) 3_555 3_555 ?
V3 Co1 O9 95.8(4) 3_555 1_555 ?
V3 Co1 O9 94.7(6) 3_555 2_555 ?
V3 Co1 O10 124.5(3) 3_555 1_555 ?
V3 Co1 O10 117.5(4) 3_555 2_555 ?
O6 Co1 O6 86.2(6) 1_555 2_555 ?
O6 Co1 O6 86.2(8) 1_555 3_555 ?
O6 Co1 O9 101.7(8) 1_555 1_555 ?
O6 Co1 O9 97.1(8) 1_555 2_555 ?
O6 Co1 O9 171.6(9) 1_555 3_555 ?
O6 Co1 O10 62.8(5) 1_555 1_555 ?
O6 Co1 O10 59.8(6) 1_555 2_555 ?
O6 Co1 O10 133.6(6) 1_555 3_555 ?
O6 Co1 O6 86.2(9) 2_555 3_555 ?
O6 Co1 O9 171.6(9) 2_555 1_555 ?
O6 Co1 O9 101.7(8) 2_555 2_555 ?
O6 Co1 O9 97.1(8) 2_555 3_555 ?
O6 Co1 O10 133.6(7) 2_555 1_555 ?
O6 Co1 O10 62.8(6) 2_555 2_555 ?
O6 Co1 O10 59.8(5) 2_555 3_555 ?
O6 Co1 O9 97.1(8) 3_555 1_555 ?
O6 Co1 O9 171.6(11) 3_555 2_555 ?
O6 Co1 O9 101.7(8) 3_555 3_555 ?
O6 Co1 O10 59.8(5) 3_555 1_555 ?
O6 Co1 O10 133.6(9) 3_555 2_555 ?
O6 Co1 O10 62.8(5) 3_555 3_555 ?
O9 Co1 O9 74.7(7) 1_555 2_555 ?
O9 Co1 O9 74.7(6) 1_555 3_555 ?
O9 Co1 O10 54.0(4) 1_555 1_555 ?
O9 Co1 O10 118.7(7) 1_555 2_555 ?
O9 Co1 O10 115.0(6) 1_555 3_555 ?
O9 Co1 O9 74.7(8) 2_555 3_555 ?
O9 Co1 O10 115.0(6) 2_555 1_555 ?
O9 Co1 O10 54.0(6) 2_555 2_555 ?
O9 Co1 O10 118.7(8) 2_555 3_555 ?
O9 Co1 O10 118.7(5) 3_555 1_555 ?
O9 Co1 O10 115.0(8) 3_555 2_555 ?
O9 Co1 O10 54.0(5) 3_555 3_555 ?
O10 Co1 O10 117.9(5) 1_555 2_555 ?
O10 Co1 O10 117.9(3) 1_555 3_555 ?
O10 Co1 O10 117.9(6) 2_555 3_555 ?
M1 V1 M1 119.95(14) 1_555 2_555 ?
M1 V1 M1 119.9(2) 1_555 3_555 ?
M1 V1 M2 64.25(14) 1_555 10_554 ?
M1 V1 M2 158.62(16) 1_555 11_444 ?
M1 V1 M2 58.67(12) 1_555 12_454 ?
M1 V1 M3 66.31(16) 1_555 10_554 ?
M1 V1 M3 140.56(18) 1_555 11_444 ?
M1 V1 M3 70.96(14) 1_555 12_454 ?
M1 V1 M4 88.7(6) 1_555 1_555 ?
M1 V1 O1 87.6(7) 1_555 1_555 ?
M1 V1 O1 146.6(6) 1_555 3_555 ?
M1 V1 O2 91.3(7) 1_555 4_554 ?
M1 V1 O5 83.0(3) 1_555 10_454 ?
M1 V1 O5 156.7(4) 1_555 12_444 ?
M1 V1 O10 115.7(3) 1_555 13_444 ?
M1 V1 O10 113.0(4) 1_555 14_544 ?
M1 V1 M1 119.9(2) 2_555 3_555 ?
M1 V1 M2 158.62(18) 2_555 10_554 ?
M1 V1 M2 58.67(13) 2_555 11_444 ?
M1 V1 M2 64.25(12) 2_555 12_454 ?
M1 V1 M3 140.56(19) 2_555 10_554 ?
M1 V1 M3 70.96(16) 2_555 11_444 ?
M1 V1 M3 66.31(14) 2_555 12_454 ?
M1 V1 M4 88.7(6) 2_555 1_555 ?
M1 V1 O1 146.6(6) 2_555 1_555 ?
M1 V1 O1 87.6(6) 2_555 2_555 ?
M1 V1 O2 91.3(7) 2_555 4_554 ?
M1 V1 O5 156.7(3) 2_555 11_554 ?
M1 V1 O5 83.0(4) 2_555 12_444 ?
M1 V1 O10 115.7(4) 2_555 14_544 ?
M1 V1 O10 113.0(3) 2_555 15_554 ?
M1 V1 M2 58.67(13) 3_555 10_554 ?
M1 V1 M2 64.25(13) 3_555 11_444 ?
M1 V1 M2 158.6(2) 3_555 12_454 ?
M1 V1 M3 70.96(16) 3_555 10_554 ?
M1 V1 M3 66.31(16) 3_555 11_444 ?
M1 V1 M3 140.6(2) 3_555 12_454 ?
M1 V1 M4 88.7(6) 3_555 1_555 ?
M1 V1 O1 146.6(9) 3_555 2_555 ?
M1 V1 O1 87.6(6) 3_555 3_555 ?
M1 V1 O2 91.3(7) 3_555 4_554 ?
M1 V1 O5 156.7(5) 3_555 10_454 ?
M1 V1 O5 83.0(3) 3_555 11_554 ?
M1 V1 O10 113.0(4) 3_555 13_444 ?
M1 V1 O10 115.7(4) 3_555 15_554 ?
M2 V1 M2 109.06(12) 10_554 11_444 ?
M2 V1 M2 109.06(18) 10_554 12_454 ?
M2 V1 M3 60.78(15) 10_554 10_554 ?
M2 V1 M3 120.54(17) 10_554 11_444 ?
M2 V1 M3 130.1(2) 10_554 12_454 ?
M2 V1 M4 70.1(5) 10_554 1_555 ?
M2 V1 O1 88.6(6) 10_554 2_555 ?
M2 V1 O1 129.1(5) 10_554 3_555 ?
M2 V1 O2 109.9(8) 10_554 4_554 ?
M2 V1 O5 144.2(5) 10_554 10_454 ?
M2 V1 O5 96.1(3) 10_554 12_444 ?
M2 V1 O10 162.3(3) 10_554 13_444 ?
M2 V1 O10 77.1(3) 10_554 14_544 ?
M2 V1 O10 83.4(3) 10_554 15_554 ?
M2 V1 M2 109.06(15) 11_444 12_454 ?
M2 V1 M3 130.09(17) 11_444 10_554 ?
M2 V1 M3 60.78(14) 11_444 11_444 ?
M2 V1 M3 120.54(19) 11_444 12_454 ?
M2 V1 M4 70.1(5) 11_444 1_555 ?
M2 V1 O1 88.6(5) 11_444 1_555 ?
M2 V1 O1 129.1(7) 11_444 2_555 ?
M2 V1 O2 109.9(8) 11_444 4_554 ?
M2 V1 O5 96.1(4) 11_444 10_454 ?
M2 V1 O5 144.2(3) 11_444 11_554 ?
M2 V1 O10 77.1(3) 11_444 13_444 ?
M2 V1 O10 83.4(3) 11_444 14_544 ?
M2 V1 O10 162.3(4) 11_444 15_554 ?
M2 V1 M3 120.5(2) 12_454 10_554 ?
M2 V1 M3 130.1(2) 12_454 11_444 ?
M2 V1 M3 60.78(16) 12_454 12_454 ?
M2 V1 M4 70.1(5) 12_454 1_555 ?
M2 V1 O1 129.1(8) 12_454 1_555 ?
M2 V1 O1 88.6(6) 12_454 3_555 ?
M2 V1 O2 109.9(8) 12_454 4_554 ?
M2 V1 O5 96.1(3) 12_454 11_554 ?
M2 V1 O5 144.2(4) 12_454 12_444 ?
M2 V1 O10 83.4(3) 12_454 13_444 ?
M2 V1 O10 162.3(5) 12_454 14_544 ?
M2 V1 O10 77.1(3) 12_454 15_554 ?
M3 V1 M3 82.19(13) 10_554 11_444 ?
M3 V1 M3 82.19(18) 10_554 12_454 ?
M3 V1 M4 130.6(8) 10_554 1_555 ?
M3 V1 O1 65.1(5) 10_554 1_555 ?
M3 V1 O1 100.5(7) 10_554 2_555 ?
M3 V1 O1 146.3(6) 10_554 3_555 ?
M3 V1 O2 49.4(6) 10_554 4_554 ?
M3 V1 O5 120.1(5) 10_554 10_454 ?
M3 V1 O5 93.7(3) 10_554 12_444 ?
M3 V1 O10 102.3(3) 10_554 13_444 ?
M3 V1 O10 47.1(3) 10_554 14_544 ?
M3 V1 M3 82.19(17) 11_444 12_454 ?
M3 V1 M4 130.6(8) 11_444 1_555 ?
M3 V1 O1 100.5(6) 11_444 1_555 ?
M3 V1 O1 146.3(8) 11_444 2_555 ?
M3 V1 O1 65.1(5) 11_444 3_555 ?
M3 V1 O2 49.4(6) 11_444 4_554 ?
M3 V1 O5 93.7(4) 11_444 10_454 ?
M3 V1 O5 120.1(3) 11_444 11_554 ?
M3 V1 O10 47.1(2) 11_444 13_444 ?
M3 V1 O10 102.3(4) 11_444 15_554 ?
M3 V1 M4 130.6(8) 12_454 1_555 ?
M3 V1 O1 146.3(8) 12_454 1_555 ?
M3 V1 O1 65.1(6) 12_454 2_555 ?
M3 V1 O1 100.5(6) 12_454 3_555 ?
M3 V1 O2 49.4(7) 12_454 4_554 ?
M3 V1 O5 93.7(3) 12_454 11_554 ?
M3 V1 O5 120.1(4) 12_454 12_444 ?
M3 V1 O10 102.3(4) 12_454 14_544 ?
M3 V1 O10 47.1(2) 12_454 15_554 ?
M4 V1 O1 72.3(9) 1_555 1_555 ?
M4 V1 O1 72.3(10) 1_555 2_555 ?
M4 V1 O1 72.3(9) 1_555 3_555 ?
M4 V1 O2 180.0(17) 1_555 4_554 ?
M4 V1 O5 96.4(7) 1_555 10_454 ?
M4 V1 O5 96.4(7) 1_555 11_554 ?
M4 V1 O5 96.4(7) 1_555 12_444 ?
M4 V1 O10 127.0(9) 1_555 13_444 ?
M4 V1 O10 127.0(9) 1_555 14_544 ?
M4 V1 O10 127.0(9) 1_555 15_554 ?
O1 V1 O1 111.2(13) 1_555 2_555 ?
O1 V1 O1 111.2(8) 1_555 3_555 ?
O1 V1 O2 107.7(13) 1_555 4_554 ?
O1 V1 O5 165.6(10) 1_555 10_454 ?
O1 V1 O5 55.6(6) 1_555 11_554 ?
O1 V1 O5 72.4(6) 1_555 12_444 ?
O1 V1 O10 147.5(8) 1_555 13_444 ?
O1 V1 O10 61.7(7) 1_555 14_544 ?
O1 V1 O10 100.3(8) 1_555 15_554 ?
O1 V1 O1 111.2(11) 2_555 3_555 ?
O1 V1 O2 107.7(13) 2_555 4_554 ?
O1 V1 O5 55.6(7) 2_555 10_454 ?
O1 V1 O5 72.4(7) 2_555 11_554 ?
O1 V1 O5 165.6(10) 2_555 12_444 ?
O1 V1 O10 100.3(7) 2_555 13_444 ?
O1 V1 O10 147.5(10) 2_555 14_544 ?
O1 V1 O10 61.7(7) 2_555 15_554 ?
O1 V1 O2 107.7(12) 3_555 4_554 ?
O1 V1 O5 72.4(7) 3_555 10_454 ?
O1 V1 O5 165.6(7) 3_555 11_554 ?
O1 V1 O5 55.6(6) 3_555 12_444 ?
O1 V1 O10 61.7(6) 3_555 13_444 ?
O1 V1 O10 100.3(7) 3_555 14_544 ?
O1 V1 O10 147.5(8) 3_555 15_554 ?
O2 V1 O5 83.6(9) 4_554 10_454 ?
O2 V1 O5 83.6(8) 4_554 11_554 ?
O2 V1 O5 83.6(8) 4_554 12_444 ?
O2 V1 O10 53.0(7) 4_554 13_444 ?
O2 V1 O10 53.0(7) 4_554 14_544 ?
O2 V1 O10 53.0(7) 4_554 15_554 ?
O5 V1 O5 118.8(5) 10_454 11_554 ?
O5 V1 O5 118.8(6) 10_454 12_444 ?
O5 V1 O10 46.8(3) 10_454 13_444 ?
O5 V1 O10 132.3(6) 10_454 14_544 ?
O5 V1 O10 79.0(4) 10_454 15_554 ?
O5 V1 O5 118.8(4) 11_554 12_444 ?
O5 V1 O10 132.3(4) 11_554 13_444 ?
O5 V1 O10 79.0(4) 11_554 14_544 ?
O5 V1 O10 46.8(3) 11_554 15_554 ?
O5 V1 O10 79.0(5) 12_444 13_444 ?
O5 V1 O10 46.8(3) 12_444 14_544 ?
O5 V1 O10 132.3(5) 12_444 15_554 ?
O10 V1 O10 87.5(4) 13_444 14_544 ?
O10 V1 O10 87.5(3) 13_444 15_554 ?
O10 V1 O10 87.5(5) 14_544 15_554 ?
M1 V2 M1 83.0(2) 17_545 18_555 ?
M1 V2 M2 109.0(2) 17_545 1_555 ?
M1 V2 M2 68.86(17) 17_545 3_555 ?
M1 V2 M2 108.0(2) 17_545 10_554 ?
M1 V2 M3 151.5(3) 17_545 1_555 ?
M1 V2 M3 73.69(19) 17_545 3_555 ?
M1 V2 M4 143.9(5) 17_545 1_555 ?
M1 V2 M5 65.78(18) 17_545 10_554 ?
M1 V2 Co1 65.78(18) 17_545 10_554 ?
M1 V2 O3 114.3(7) 17_545 1_555 ?
M1 V2 O4 136.2(11) 17_545 1_555 ?
M1 V2 O4 95.2(4) 17_545 3_555 ?
M1 V2 O5 49.8(5) 17_545 1_555 ?
M1 V2 O6 54.9(6) 17_545 10_554 ?
M1 V2 O7 140.5(5) 17_545 11_554 ?
M1 V2 O8 68.8(4) 17_545 10_554 ?
M1 V2 O9 80.6(4) 17_545 1_555 ?
M1 V2 O10 112.7(4) 17_545 11_554 ?
M1 V2 M2 61.02(15) 18_555 1_555 ?
M1 V2 M2 113.13(16) 18_555 3_555 ?
M1 V2 M2 106.8(2) 18_555 10_554 ?
M1 V2 M3 68.49(17) 18_555 1_555 ?
M1 V2 M3 156.4(2) 18_555 3_555 ?
M1 V2 M4 133.1(4) 18_555 1_555 ?
M1 V2 M5 63.07(16) 18_555 10_554 ?
M1 V2 Co1 63.07(16) 18_555 10_554 ?
M1 V2 O3 138.8(6) 18_555 1_555 ?
M1 V2 O4 67.2(7) 18_555 1_555 ?
M1 V2 O4 147.3(4) 18_555 3_555 ?
M1 V2 O5 118.0(6) 18_555 1_555 ?
M1 V2 O6 45.3(5) 18_555 10_554 ?
M1 V2 O7 81.9(3) 18_555 11_554 ?
M1 V2 O9 79.9(3) 18_555 1_555 ?
M1 V2 O10 113.4(4) 18_555 10_554 ?
M2 V2 M2 72.83(16) 1_555 3_555 ?
M2 V2 M2 138.8(2) 1_555 10_554 ?
M2 V2 M3 57.73(17) 1_555 1_555 ?
M2 V2 M3 129.8(2) 1_555 3_555 ?
M2 V2 M4 93.7(5) 1_555 1_555 ?
M2 V2 M5 124.0(2) 1_555 10_554 ?
M2 V2 Co1 124.0(2) 1_555 10_554 ?
M2 V2 O3 133.7(7) 1_555 1_555 ?
M2 V2 O4 89.3(3) 1_555 3_555 ?
M2 V2 O5 95.1(7) 1_555 1_555 ?
M2 V2 O6 104.5(8) 1_555 10_554 ?
M2 V2 O7 95.0(3) 1_555 11_554 ?
M2 V2 O8 45.0(3) 1_555 10_554 ?
M2 V2 O10 148.3(5) 1_555 10_554 ?
M2 V2 O10 75.0(3) 1_555 11_554 ?
M2 V2 M2 138.9(2) 3_555 10_554 ?
M2 V2 M3 122.09(19) 3_555 1_555 ?
M2 V2 M3 61.40(16) 3_555 3_555 ?
M2 V2 M4 92.9(5) 3_555 1_555 ?
M2 V2 M5 134.61(18) 3_555 10_554 ?
M2 V2 Co1 134.61(18) 3_555 10_554 ?
M2 V2 O3 108.0(6) 3_555 1_555 ?
M2 V2 O4 93.5(8) 3_555 1_555 ?
M2 V2 O6 119.6(6) 3_555 10_554 ?
M2 V2 O7 150.2(4) 3_555 11_554 ?
M2 V2 O8 76.2(3) 3_555 10_554 ?
M2 V2 O10 83.0(3) 3_555 10_554 ?
M2 V2 O10 146.0(4) 3_555 11_554 ?
M2 V2 M3 81.05(19) 10_554 1_555 ?
M2 V2 M3 78.17(17) 10_554 3_555 ?
M2 V2 M4 65.3(3) 10_554 1_555 ?
M2 V2 M5 58.73(15) 10_554 10_554 ?
M2 V2 Co1 58.73(15) 10_554 10_554 ?
M2 V2 O4 110.8(9) 10_554 1_555 ?
M2 V2 O4 104.8(3) 10_554 3_555 ?
M2 V2 O5 122.8(7) 10_554 1_555 ?
M2 V2 O6 82.6(6) 10_554 10_554 ?
M2 V2 O8 142.9(4) 10_554 10_554 ?
M2 V2 O9 169.5(4) 10_554 1_555 ?
M2 V2 O10 72.6(4) 10_554 10_554 ?
M2 V2 O10 74.5(3) 10_554 11_554 ?
M3 V2 M3 134.8(2) 1_555 3_555 ?
M3 V2 M4 64.6(3) 1_555 1_555 ?
M3 V2 M5 99.34(16) 1_555 10_554 ?
M3 V2 Co1 99.34(16) 1_555 10_554 ?
M3 V2 O3 88.5(6) 1_555 1_555 ?
M3 V2 O4 108.8(4) 1_555 3_555 ?
M3 V2 O5 146.6(8) 1_555 1_555 ?
M3 V2 O6 101.4(8) 1_555 10_554 ?
M3 V2 O8 87.5(4) 1_555 10_554 ?
M3 V2 O9 94.3(4) 1_555 1_555 ?
M3 V2 O10 153.0(5) 1_555 10_554 ?
M3 V2 M4 70.3(3) 3_555 1_555 ?
M3 V2 M5 103.27(12) 3_555 10_554 ?
M3 V2 Co1 103.27(12) 3_555 10_554 ?
M3 V2 O3 53.6(5) 3_555 1_555 ?
M3 V2 O4 133.6(10) 3_555 1_555 ?
M3 V2 O5 46.9(5) 3_555 1_555 ?
M3 V2 O6 115.0(6) 3_555 10_554 ?
M3 V2 O7 114.3(4) 3_555 11_554 ?
M3 V2 O8 131.1(4) 3_555 10_554 ?
M3 V2 O9 99.0(4) 3_555 1_555 ?
M3 V2 O10 45.1(3) 3_555 10_554 ?
M3 V2 O10 152.6(4) 3_555 11_554 ?
M4 V2 M5 123.6(2) 1_555 10_554 ?
M4 V2 Co1 123.6(2) 1_555 10_554 ?
M4 V2 O4 73.1(9) 1_555 1_555 ?
M4 V2 O4 56.4(4) 1_555 3_555 ?
M4 V2 O5 102.0(9) 1_555 1_555 ?
M4 V2 O6 146.1(9) 1_555 10_554 ?
M4 V2 O7 60.2(3) 1_555 11_554 ?
M4 V2 O8 138.7(7) 1_555 10_554 ?
M4 V2 O9 104.2(7) 1_555 1_555 ?
M4 V2 O10 107.9(5) 1_555 10_554 ?
M4 V2 O10 99.9(4) 1_555 11_554 ?
M5 V2 O3 89.2(5) 10_554 1_555 ?
M5 V2 O4 120.6(9) 10_554 1_555 ?
M5 V2 O4 144.9(3) 10_554 3_555 ?
M5 V2 O5 112.9(6) 10_554 1_555 ?
M5 V2 O7 74.8(3) 10_554 11_554 ?
M5 V2 O8 89.0(4) 10_554 10_554 ?
M5 V2 O9 131.7(4) 10_554 1_555 ?
M5 V2 O10 62.0(3) 10_554 10_554 ?
M5 V2 O10 60.0(3) 10_554 11_554 ?
Co1 V2 O3 89.2(5) 10_554 1_555 ?
Co1 V2 O4 120.6(9) 10_554 1_555 ?
Co1 V2 O4 144.9(3) 10_554 3_555 ?
Co1 V2 O5 112.9(6) 10_554 1_555 ?
Co1 V2 O7 74.8(3) 10_554 11_554 ?
Co1 V2 O8 89.0(4) 10_554 10_554 ?
Co1 V2 O9 131.7(4) 10_554 1_555 ?
Co1 V2 O10 62.0(3) 10_554 10_554 ?
Co1 V2 O10 60.0(3) 10_554 11_554 ?
O3 V2 O4 109.2(12) 1_555 1_555 ?
O3 V2 O4 71.5(6) 1_555 3_555 ?
O3 V2 O5 100.2(10) 1_555 1_555 ?
O3 V2 O6 113.2(10) 1_555 10_554 ?
O3 V2 O7 60.7(6) 1_555 11_554 ?
O3 V2 O8 175.3(9) 1_555 10_554 ?
O3 V2 O9 137.6(4) 1_555 1_555 ?
O3 V2 O10 72.9(7) 1_555 10_554 ?
O3 V2 O10 102.0(7) 1_555 11_554 ?
O4 V2 O4 93.8(9) 1_555 3_555 ?
O4 V2 O5 118.0(14) 1_555 1_555 ?
O4 V2 O6 111.4(14) 1_555 10_554 ?
O4 V2 O7 67.9(8) 1_555 11_554 ?
O4 V2 O8 68.1(8) 1_555 10_554 ?
O4 V2 O9 63.7(8) 1_555 1_555 ?
O4 V2 O10 176.4(13) 1_555 10_554 ?
O4 V2 O10 61.1(8) 1_555 11_554 ?
O4 V2 O5 46.5(6) 3_555 1_555 ?
O4 V2 O6 149.6(8) 3_555 10_554 ?
O4 V2 O7 116.6(5) 3_555 11_554 ?
O4 V2 O8 112.2(4) 3_555 10_554 ?
O4 V2 O9 67.6(4) 3_555 1_555 ?
O4 V2 O10 84.0(4) 3_555 10_554 ?
O4 V2 O10 151.1(5) 3_555 11_554 ?
O5 V2 O6 104.5(9) 1_555 10_554 ?
O5 V2 O7 160.1(9) 1_555 11_554 ?
O5 V2 O8 84.5(7) 1_555 10_554 ?
O5 V2 O9 57.9(7) 1_555 1_555 ?
O5 V2 O10 58.5(7) 1_555 10_554 ?
O5 V2 O10 156.5(9) 1_555 11_554 ?
O6 V2 O7 89.5(8) 10_554 11_554 ?
O6 V2 O8 65.3(7) 10_554 10_554 ?
O6 V2 O9 107.7(8) 10_554 1_555 ?
O6 V2 O10 69.9(8) 10_554 10_554 ?
O6 V2 O10 59.2(7) 10_554 11_554 ?
O7 V2 O8 114.6(5) 11_554 10_554 ?
O7 V2 O9 131.6(5) 11_554 1_555 ?
O7 V2 O10 115.7(6) 11_554 10_554 ?
O8 V2 O9 45.3(3) 10_554 1_555 ?
O8 V2 O10 110.0(6) 10_554 10_554 ?
O8 V2 O10 73.4(4) 10_554 11_554 ?
O9 V2 O10 112.7(5) 1_555 10_554 ?
O9 V2 O10 108.3(5) 1_555 11_554 ?
O10 V2 O10 121.7(6) 10_554 11_554 ?
M1 V3 M1 144.5(3) 8_555 17_545 ?
M1 V3 M2 103.3(2) 8_555 1_555 ?
M1 V3 M2 108.5(2) 8_555 3_555 ?
M1 V3 M3 70.4(2) 8_555 17_545 ?
M1 V3 M3 64.35(16) 8_555 18_555 ?
M1 V3 M5 59.62(16) 8_555 1_555 ?
M1 V3 Co1 59.62(16) 8_555 1_555 ?
M1 V3 O2 66.5(3) 8_555 10_554 ?
M1 V3 O3 69.1(3) 8_555 16_555 ?
M1 V3 O5 151.3(4) 8_555 1_555 ?
M1 V3 O7 111.0(7) 8_555 1_555 ?
M1 V3 O8 118.7(6) 8_555 10_554 ?
M1 V3 O8 113.6(4) 8_555 12_554 ?
M1 V3 O9 93.1(6) 8_555 1_555 ?
M1 V3 M2 112.2(3) 17_545 1_555 ?
M1 V3 M2 71.76(17) 17_545 3_555 ?
M1 V3 M3 74.7(2) 17_545 17_545 ?
M1 V3 M3 119.4(2) 17_545 18_555 ?
M1 V3 M5 136.1(2) 17_545 1_555 ?
M1 V3 Co1 136.1(2) 17_545 1_555 ?
M1 V3 O2 92.2(4) 17_545 10_554 ?
M1 V3 O3 141.4(5) 17_545 16_555 ?
M1 V3 O6 169.7(5) 17_545 1_555 ?
M1 V3 O6 127.7(4) 17_545 3_555 ?
M1 V3 O8 82.7(7) 17_545 10_554 ?
M1 V3 O9 109.7(6) 17_545 1_555 ?
M1 V3 O10 132.1(7) 17_545 1_555 ?
M2 V3 M2 88.34(19) 1_555 3_555 ?
M2 V3 M3 170.5(3) 1_555 17_545 ?
M2 V3 M3 84.9(2) 1_555 18_555 ?
M2 V3 M5 64.23(17) 1_555 1_555 ?
M2 V3 Co1 64.23(17) 1_555 1_555 ?
M2 V3 O2 127.5(4) 1_555 10_554 ?
M2 V3 O5 80.7(4) 1_555 1_555 ?
M2 V3 O6 65.0(3) 1_555 1_555 ?
M2 V3 O6 99.3(4) 1_555 3_555 ?
M2 V3 O7 138.9(8) 1_555 1_555 ?
M2 V3 O8 59.3(5) 1_555 10_554 ?
M2 V3 O8 139.7(5) 1_555 12_554 ?
M2 V3 O9 46.6(5) 1_555 1_555 ?
M2 V3 O10 112.7(7) 1_555 1_555 ?
M2 V3 M3 100.3(2) 3_555 17_545 ?
M2 V3 M3 168.54(20) 3_555 18_555 ?
M2 V3 M5 64.46(16) 3_555 1_555 ?
M2 V3 Co1 64.46(16) 3_555 1_555 ?
M2 V3 O2 144.2(4) 3_555 10_554 ?
M2 V3 O3 124.5(4) 3_555 16_555 ?
M2 V3 O6 98.0(4) 3_555 1_555 ?
M2 V3 O6 68.4(3) 3_555 3_555 ?
M2 V3 O7 60.0(6) 3_555 1_555 ?
M2 V3 O8 126.9(6) 3_555 10_554 ?
M2 V3 O8 94.7(3) 3_555 12_554 ?
M2 V3 O9 48.2(5) 3_555 1_555 ?
M2 V3 O10 125.0(6) 3_555 1_555 ?
M3 V3 M3 85.8(2) 17_545 18_555 ?
M3 V3 M5 115.96(19) 17_545 1_555 ?
M3 V3 Co1 115.96(19) 17_545 1_555 ?
M3 V3 O3 126.6(5) 17_545 16_555 ?
M3 V3 O5 108.3(4) 17_545 1_555 ?
M3 V3 O6 109.4(5) 17_545 1_555 ?
M3 V3 O6 80.5(4) 17_545 3_555 ?
M3 V3 O7 50.4(6) 17_545 1_555 ?
M3 V3 O8 116.8(8) 17_545 10_554 ?
M3 V3 O9 138.9(7) 17_545 1_555 ?
M3 V3 O10 58.9(6) 17_545 1_555 ?
M3 V3 M5 104.18(13) 18_555 1_555 ?
M3 V3 Co1 104.18(13) 18_555 1_555 ?
M3 V3 O3 45.5(3) 18_555 16_555 ?
M3 V3 O5 144.0(4) 18_555 1_555 ?
M3 V3 O6 70.7(3) 18_555 1_555 ?
M3 V3 O6 103.5(3) 18_555 3_555 ?
M3 V3 O7 130.1(7) 18_555 1_555 ?
M3 V3 O8 56.4(5) 18_555 10_554 ?
M3 V3 O8 96.4(4) 18_555 12_554 ?
M3 V3 O9 121.5(5) 18_555 1_555 ?
M3 V3 O10 50.5(5) 18_555 1_555 ?
M5 V3 O2 125.9(2) 1_555 10_554 ?
M5 V3 O3 68.9(2) 1_555 16_555 ?
M5 V3 O5 98.9(4) 1_555 1_555 ?
M5 V3 O7 115.4(7) 1_555 1_555 ?
M5 V3 O8 120.9(6) 1_555 10_554 ?
M5 V3 O8 150.5(4) 1_555 12_554 ?
M5 V3 O10 79.7(5) 1_555 1_555 ?
Co1 V3 O2 125.9(2) 1_555 10_554 ?
Co1 V3 O3 68.9(2) 1_555 16_555 ?
Co1 V3 O5 98.9(4) 1_555 1_555 ?
Co1 V3 O7 115.4(7) 1_555 1_555 ?
Co1 V3 O8 120.9(6) 1_555 10_554 ?
Co1 V3 O8 150.5(4) 1_555 12_554 ?
Co1 V3 O10 79.7(5) 1_555 1_555 ?
O2 V3 O3 88.1(4) 10_554 16_555 ?
O2 V3 O5 133.3(6) 10_554 1_555 ?
O2 V3 O6 97.1(4) 10_554 1_555 ?
O2 V3 O6 100.7(4) 10_554 3_555 ?
O2 V3 O7 87.8(7) 10_554 1_555 ?
O2 V3 O8 80.2(7) 10_554 10_554 ?
O2 V3 O8 59.8(4) 10_554 12_554 ?
O2 V3 O9 158.0(7) 10_554 1_555 ?
O2 V3 O10 46.3(5) 10_554 1_555 ?
O3 V3 O5 123.9(6) 16_555 1_555 ?
O3 V3 O6 89.9(4) 16_555 3_555 ?
O3 V3 O7 175.3(10) 16_555 1_555 ?
O3 V3 O8 59.4(7) 16_555 10_554 ?
O3 V3 O8 138.7(6) 16_555 12_554 ?
O3 V3 O9 76.3(6) 16_555 1_555 ?
O3 V3 O10 71.2(7) 16_555 1_555 ?
O5 V3 O6 129.6(6) 1_555 1_555 ?
O5 V3 O6 111.3(5) 1_555 3_555 ?
O5 V3 O7 58.3(7) 1_555 1_555 ?
O5 V3 O8 88.1(7) 1_555 10_554 ?
O5 V3 O8 74.8(4) 1_555 12_554 ?
O5 V3 O9 68.7(7) 1_555 1_555 ?
O5 V3 O10 163.5(4) 1_555 1_555 ?
O6 V3 O6 46.2(3) 1_555 3_555 ?
O6 V3 O7 139.0(4) 1_555 1_555 ?
O6 V3 O8 103.1(8) 1_555 10_554 ?
O6 V3 O8 152.6(6) 1_555 12_554 ?
O6 V3 O9 60.9(6) 1_555 1_555 ?
O6 V3 O10 54.8(7) 1_555 1_555 ?
O6 V3 O7 92.9(8) 3_555 1_555 ?
O6 V3 O8 149.3(8) 3_555 10_554 ?
O6 V3 O8 119.2(5) 3_555 12_554 ?
O6 V3 O9 64.4(6) 3_555 1_555 ?
O6 V3 O10 58.6(5) 3_555 1_555 ?
O7 V3 O8 117.8(12) 1_555 10_554 ?
O7 V3 O9 108.2(11) 1_555 1_555 ?
O7 V3 O10 107.1(11) 1_555 1_555 ?
O8 V3 O8 88.1(9) 10_554 12_554 ?
O8 V3 O9 104.2(8) 10_554 1_555 ?
O8 V3 O10 106.8(10) 10_554 1_555 ?
O8 V3 O9 140.9(9) 12_554 1_555 ?
O8 V3 O10 98.2(8) 12_554 1_555 ?
O9 V3 O10 112.9(9) 1_555 1_555 ?
M1 O1 M2 97.8(4) 3_555 10_554 ?
M1 O1 M3 94.5(5) 3_555 10_554 ?
M1 O1 M4 118.6(8) 3_555 1_555 ?
M1 O1 V1 121.4(6) 3_555 1_555 ?
M1 O1 O1 155.6(8) 3_555 2_555 ?
M1 O1 O1 97.5(6) 3_555 3_555 ?
M1 O1 O2 102.3(6) 3_555 4_554 ?
M1 O1 O3 97.9(6) 3_555 1_555 ?
M1 O1 O4 67.7(5) 3_555 10_554 ?
M1 O1 O5 121.2(6) 3_555 11_554 ?
M1 O1 O7 144.7(6) 3_555 11_554 ?
M1 O1 O7 46.7(5) 3_555 12_444 ?
M1 O1 O10 49.7(5) 3_555 14_544 ?
M2 O1 M3 84.0(4) 10_554 10_554 ?
M2 O1 M4 96.6(6) 10_554 1_555 ?
M2 O1 V1 139.8(5) 10_554 1_555 ?
M2 O1 O1 106.5(6) 10_554 2_555 ?
M2 O1 O1 157.1(5) 10_554 3_555 ?
M2 O1 O2 132.6(7) 10_554 4_554 ?
M2 O1 O3 52.7(4) 10_554 1_555 ?
M2 O1 O4 52.0(4) 10_554 10_554 ?
M2 O1 O5 48.4(4) 10_554 11_554 ?
M2 O1 O5 138.4(5) 10_554 12_444 ?
M2 O1 O7 48.3(4) 10_554 11_554 ?
M2 O1 O7 104.1(5) 10_554 12_444 ?
M2 O1 O8 59.7(5) 10_554 13_544 ?
M2 O1 O10 114.2(6) 10_554 14_544 ?
M3 O1 M4 146.3(9) 10_554 1_555 ?
M3 O1 V1 84.2(5) 10_554 1_555 ?
M3 O1 O1 86.4(6) 10_554 2_555 ?
M3 O1 O1 111.6(5) 10_554 3_555 ?
M3 O1 O2 52.1(5) 10_554 4_554 ?
M3 O1 O3 136.1(6) 10_554 1_555 ?
M3 O1 O4 48.5(4) 10_554 10_554 ?
M3 O1 O5 45.4(4) 10_554 11_554 ?
M3 O1 O5 101.7(4) 10_554 12_444 ?
M3 O1 O7 91.2(4) 10_554 11_554 ?
M3 O1 O7 140.7(5) 10_554 12_444 ?
M3 O1 O8 110.6(6) 10_554 13_544 ?
M3 O1 O10 52.9(4) 10_554 14_544 ?
M4 O1 V1 73.6(10) 1_555 1_555 ?
M4 O1 O1 61.0(8) 1_555 2_555 ?
M4 O1 O1 61.0(7) 1_555 3_555 ?
M4 O1 O2 110.1(11) 1_555 4_554 ?
M4 O1 O3 50.2(6) 1_555 1_555 ?
M4 O1 O4 148.1(9) 1_555 10_554 ?
M4 O1 O5 112.6(8) 1_555 11_554 ?
M4 O1 O5 99.9(7) 1_555 12_444 ?
M4 O1 O7 65.8(5) 1_555 11_554 ?
M4 O1 O7 72.0(6) 1_555 12_444 ?
M4 O1 O8 98.3(7) 1_555 13_544 ?
M4 O1 O10 147.5(10) 1_555 14_544 ?
V1 O1 O3 122.6(7) 1_555 1_555 ?
V1 O1 O4 132.5(8) 1_555 10_554 ?
V1 O1 O5 98.6(6) 1_555 11_554 ?
V1 O1 O5 81.7(6) 1_555 12_444 ?
V1 O1 O7 93.8(6) 1_555 11_554 ?
V1 O1 O7 109.2(7) 1_555 12_444 ?
V1 O1 O8 158.6(9) 1_555 13_544 ?
V1 O1 O10 88.1(7) 1_555 14_544 ?
O1 O1 O1 60.0(6) 2_555 3_555 ?
O1 O1 O2 59.5(7) 2_555 4_554 ?
O1 O1 O3 98.2(7) 2_555 1_555 ?
O1 O1 O4 127.1(8) 2_555 10_554 ?
O1 O1 O5 75.8(6) 2_555 11_554 ?
O1 O1 O5 114.9(7) 2_555 12_444 ?
O1 O1 O7 59.4(5) 2_555 11_554 ?
O1 O1 O7 125.7(8) 2_555 12_444 ?
O1 O1 O8 155.2(9) 2_555 13_544 ?
O1 O1 O10 115.8(8) 2_555 14_544 ?
O1 O1 O2 59.5(6) 3_555 4_554 ?
O1 O1 O3 108.2(6) 3_555 1_555 ?
O1 O1 O4 150.8(7) 3_555 10_554 ?
O1 O1 O5 132.7(5) 3_555 11_554 ?
O1 O1 O5 57.1(5) 3_555 12_444 ?
O1 O1 O7 112.6(5) 3_555 11_554 ?
O1 O1 O7 74.8(6) 3_555 12_444 ?
O1 O1 O8 124.3(7) 3_555 13_544 ?
O1 O1 O10 88.7(6) 3_555 14_544 ?
O2 O1 O3 157.4(9) 4_554 1_555 ?
O2 O1 O4 97.8(7) 4_554 10_554 ?
O2 O1 O5 84.7(5) 4_554 11_554 ?
O2 O1 O5 75.7(5) 4_554 12_444 ?
O2 O1 O7 108.6(7) 4_554 11_554 ?
O2 O1 O7 120.9(8) 4_554 12_444 ?
O2 O1 O8 145.2(9) 4_554 13_544 ?
O2 O1 O10 56.3(6) 4_554 14_544 ?
O3 O1 O4 99.0(6) 1_555 10_554 ?
O3 O1 O5 93.2(5) 1_555 11_554 ?
O3 O1 O5 115.1(5) 1_555 12_444 ?
O3 O1 O7 56.2(4) 1_555 11_554 ?
O3 O1 O7 67.7(5) 1_555 12_444 ?
O3 O1 O8 57.1(6) 1_555 13_544 ?
O3 O1 O10 146.0(7) 1_555 14_544 ?
O4 O1 O5 53.6(5) 10_554 11_554 ?
O4 O1 O5 101.8(5) 10_554 12_444 ?
O4 O1 O7 91.2(6) 10_554 11_554 ?
O4 O1 O7 107.1(6) 10_554 12_444 ?
O4 O1 O8 63.1(6) 10_554 13_544 ?
O4 O1 O10 62.3(5) 10_554 14_544 ?
O5 O1 O5 146.3(5) 11_554 12_444 ?
O5 O1 O7 47.6(4) 11_554 11_554 ?
O5 O1 O7 151.8(6) 11_554 12_444 ?
O5 O1 O8 102.9(7) 11_554 13_544 ?
O5 O1 O10 96.3(6) 11_554 14_544 ?
O5 O1 O7 165.7(5) 12_444 11_554 ?
O5 O1 O7 47.5(4) 12_444 12_444 ?
O5 O1 O8 80.2(5) 12_444 13_544 ?
O5 O1 O10 50.0(4) 12_444 14_544 ?
O7 O1 O7 123.1(6) 11_554 12_444 ?
O7 O1 O8 101.0(7) 11_554 13_544 ?
O7 O1 O10 143.8(7) 11_554 14_544 ?
O7 O1 O8 49.6(5) 12_444 13_544 ?
O7 O1 O10 89.8(6) 12_444 14_544 ?
O8 O1 O10 89.0(6) 13_544 14_544 ?
M3 O2 M3 117.2(2) 7_445 8_555 ?
M3 O2 M3 117.2(3) 7_445 9_455 ?
M3 O2 V1 99.8(7) 7_445 4_555 ?
M3 O2 V3 136.4(3) 7_445 16_555 ?
M3 O2 V3 57.9(2) 7_445 17_545 ?
M3 O2 V3 61.6(2) 7_445 18_445 ?
M3 O2 O1 69.2(5) 7_445 4_555 ?
M3 O2 O1 97.2(6) 7_445 5_555 ?
M3 O2 O1 130.1(6) 7_445 6_555 ?
M3 O2 O8 115.4(5) 7_445 1_555 ?
M3 O2 O8 46.8(4) 7_445 2_555 ?
M3 O2 O8 82.5(4) 7_445 3_555 ?
M3 O2 O10 163.5(5) 7_445 16_555 ?
M3 O2 O10 60.9(4) 7_445 17_545 ?
M3 O2 O10 57.9(3) 7_445 18_445 ?
M3 O2 M3 117.2(3) 8_555 9_455 ?
M3 O2 V1 99.8(7) 8_555 4_555 ?
M3 O2 V3 57.9(2) 8_555 16_555 ?
M3 O2 V3 61.6(2) 8_555 17_545 ?
M3 O2 V3 136.4(3) 8_555 18_445 ?
M3 O2 O1 97.2(5) 8_555 4_555 ?
M3 O2 O1 130.1(6) 8_555 5_555 ?
M3 O2 O1 69.2(5) 8_555 6_555 ?
M3 O2 O8 82.5(5) 8_555 1_555 ?
M3 O2 O8 115.4(4) 8_555 2_555 ?
M3 O2 O8 46.8(4) 8_555 3_555 ?
M3 O2 O10 60.9(4) 8_555 16_555 ?
M3 O2 O10 57.9(4) 8_555 17_545 ?
M3 O2 O10 163.5(4) 8_555 18_445 ?
M3 O2 V1 99.8(7) 9_455 4_555 ?
M3 O2 V3 61.6(2) 9_455 16_555 ?
M3 O2 V3 136.4(3) 9_455 17_545 ?
M3 O2 V3 57.9(2) 9_455 18_445 ?
M3 O2 O1 130.1(7) 9_455 4_555 ?
M3 O2 O1 69.2(5) 9_455 5_555 ?
M3 O2 O1 97.2(6) 9_455 6_555 ?
M3 O2 O8 46.8(4) 9_455 1_555 ?
M3 O2 O8 82.5(4) 9_455 2_555 ?
M3 O2 O8 115.4(6) 9_455 3_555 ?
M3 O2 O10 57.9(3) 9_455 16_555 ?
M3 O2 O10 163.5(7) 9_455 17_545 ?
M3 O2 O10 60.9(3) 9_455 18_445 ?
V1 O2 V3 123.7(7) 4_555 16_555 ?
V1 O2 V3 123.7(7) 4_555 17_545 ?
V1 O2 V3 123.7(7) 4_555 18_445 ?
V1 O2 O8 139.3(9) 4_555 1_555 ?
V1 O2 O8 139.3(8) 4_555 2_555 ?
V1 O2 O8 139.3(9) 4_555 3_555 ?
V1 O2 O10 96.6(8) 4_555 16_555 ?
V1 O2 O10 96.6(9) 4_555 17_545 ?
V1 O2 O10 96.6(8) 4_555 18_445 ?
V3 O2 V3 92.2(3) 16_555 17_545 ?
V3 O2 V3 92.2(3) 16_555 18_445 ?
V3 O2 O1 148.9(6) 16_555 4_555 ?
V3 O2 O1 118.6(6) 16_555 5_555 ?
V3 O2 O1 90.8(5) 16_555 6_555 ?
V3 O2 O8 93.4(4) 16_555 2_555 ?
V3 O2 O8 63.9(4) 16_555 3_555 ?
V3 O2 O10 107.5(5) 16_555 17_545 ?
V3 O2 O10 113.3(4) 16_555 18_445 ?
V3 O2 V3 92.2(3) 17_545 18_445 ?
V3 O2 O1 90.8(6) 17_545 4_555 ?
V3 O2 O1 148.9(6) 17_545 5_555 ?
V3 O2 O1 118.6(6) 17_545 6_555 ?
V3 O2 O8 93.4(5) 17_545 1_555 ?
V3 O2 O8 63.9(4) 17_545 2_555 ?
V3 O2 O10 113.3(5) 17_545 16_555 ?
V3 O2 O10 107.5(4) 17_545 18_445 ?
V3 O2 O1 118.6(6) 18_445 4_555 ?
V3 O2 O1 90.8(5) 18_445 5_555 ?
V3 O2 O1 148.9(6) 18_445 6_555 ?
V3 O2 O8 63.9(4) 18_445 1_555 ?
V3 O2 O8 93.4(4) 18_445 3_555 ?
V3 O2 O10 107.5(4) 18_445 16_555 ?
V3 O2 O10 113.3(5) 18_445 17_545 ?
O1 O2 O1 61.0(7) 4_555 5_555 ?
O1 O2 O1 61.0(6) 4_555 6_555 ?
O1 O2 O8 175.1(8) 4_555 1_555 ?
O1 O2 O8 115.5(7) 4_555 2_555 ?
O1 O2 O8 114.5(7) 4_555 3_555 ?
O1 O2 O10 126.8(8) 4_555 16_555 ?
O1 O2 O10 65.8(6) 4_555 17_545 ?
O1 O2 O10 95.2(7) 4_555 18_445 ?
O1 O2 O1 61.0(6) 5_555 6_555 ?
O1 O2 O8 115.5(7) 5_555 1_555 ?
O1 O2 O8 114.5(7) 5_555 2_555 ?
O1 O2 O8 175.1(8) 5_555 3_555 ?
O1 O2 O10 95.2(6) 5_555 16_555 ?
O1 O2 O10 126.8(8) 5_555 17_545 ?
O1 O2 O10 65.8(5) 5_555 18_445 ?
O1 O2 O8 114.5(7) 6_555 1_555 ?
O1 O2 O8 175.1(7) 6_555 2_555 ?
O1 O2 O8 115.5(7) 6_555 3_555 ?
O1 O2 O10 65.8(6) 6_555 16_555 ?
O1 O2 O10 95.2(7) 6_555 17_545 ?
O1 O2 O10 126.8(6) 6_555 18_445 ?
O8 O2 O8 68.8(5) 1_555 2_555 ?
O8 O2 O8 68.8(6) 1_555 3_555 ?
O8 O2 O10 48.9(4) 1_555 16_555 ?
O8 O2 O10 117.7(7) 1_555 17_545 ?
O8 O2 O10 86.1(5) 1_555 18_445 ?
O8 O2 O8 68.8(5) 2_555 3_555 ?
O8 O2 O10 117.7(5) 2_555 16_555 ?
O8 O2 O10 86.1(6) 2_555 17_545 ?
O8 O2 O10 48.9(4) 2_555 18_445 ?
O8 O2 O10 86.1(6) 3_555 16_555 ?
O8 O2 O10 48.9(5) 3_555 17_545 ?
O8 O2 O10 117.7(6) 3_555 18_445 ?
O10 O2 O10 118.7(7) 16_555 17_545 ?
O10 O2 O10 118.7(5) 16_555 18_445 ?
O10 O2 O10 118.7(6) 17_545 18_445 ?
M2 O3 M3 119.0(4) 10_554 3_555 ?
M2 O3 M4 102.7(5) 10_554 1_555 ?
M2 O3 V2 124.6(6) 10_554 1_555 ?
M2 O3 V3 64.2(4) 10_554 10_554 ?
M2 O3 O1 49.2(4) 10_554 1_555 ?
M2 O3 O4 122.8(7) 10_554 1_555 ?
M2 O3 O4 152.7(5) 10_554 3_555 ?
M2 O3 O5 145.0(7) 10_554 1_555 ?
M2 O3 O6 94.6(6) 10_554 10_554 ?
M2 O3 O7 56.1(5) 10_554 11_554 ?
M2 O3 O7 95.1(4) 10_554 12_444 ?
M2 O3 O8 61.0(5) 10_554 13_544 ?
M2 O3 O10 92.1(5) 10_554 10_554 ?
M3 O3 M4 99.4(5) 3_555 1_555 ?
M3 O3 V2 94.8(5) 3_555 1_555 ?
M3 O3 V3 63.6(3) 3_555 10_554 ?
M3 O3 O1 100.3(6) 3_555 1_555 ?
M3 O3 O4 115.6(7) 3_555 1_555 ?
M3 O3 O5 55.2(5) 3_555 1_555 ?
M3 O3 O6 102.0(5) 3_555 10_554 ?
M3 O3 O7 172.5(6) 3_555 11_554 ?
M3 O3 O8 58.0(5) 3_555 13_544 ?
M3 O3 O9 92.8(4) 3_555 10_554 ?
M3 O3 O9 135.3(5) 3_555 11_554 ?
M3 O3 O10 49.1(4) 3_555 10_554 ?
M4 O3 V2 114.0(8) 1_555 1_555 ?
M4 O3 V3 142.1(4) 1_555 10_554 ?
M4 O3 O1 60.5(6) 1_555 1_555 ?
M4 O3 O4 83.5(7) 1_555 1_555 ?
M4 O3 O4 66.3(6) 1_555 3_555 ?
M4 O3 O5 112.3(9) 1_555 1_555 ?
M4 O3 O6 141.2(7) 1_555 10_554 ?
M4 O3 O7 77.3(4) 1_555 11_554 ?
M4 O3 O7 71.3(5) 1_555 12_444 ?
M4 O3 O8 110.7(7) 1_555 13_544 ?
M4 O3 O9 145.5(5) 1_555 10_554 ?
M4 O3 O9 121.4(4) 1_555 11_554 ?
M4 O3 O10 148.2(6) 1_555 10_554 ?
V2 O3 V3 101.6(5) 1_555 10_554 ?
V2 O3 O1 164.5(8) 1_555 1_555 ?
V2 O3 O4 82.1(6) 1_555 3_555 ?
V2 O3 O7 92.6(7) 1_555 11_554 ?
V2 O3 O7 134.6(6) 1_555 12_444 ?
V2 O3 O8 130.8(8) 1_555 13_544 ?
V2 O3 O9 96.8(7) 1_555 10_554 ?
V2 O3 O9 85.2(6) 1_555 11_554 ?
V2 O3 O10 78.0(7) 1_555 10_554 ?
V3 O3 O1 88.1(5) 10_554 1_555 ?
V3 O3 O4 134.2(7) 10_554 1_555 ?
V3 O3 O4 108.1(5) 10_554 3_555 ?
V3 O3 O5 86.5(5) 10_554 1_555 ?
V3 O3 O6 76.7(5) 10_554 10_554 ?
V3 O3 O7 115.0(5) 10_554 11_554 ?
V3 O3 O7 74.5(3) 10_554 12_444 ?
V3 O3 O9 72.6(4) 10_554 11_554 ?
O1 O3 O4 132.9(8) 1_555 1_555 ?
O1 O3 O4 106.6(6) 1_555 3_555 ?
O1 O3 O5 154.5(8) 1_555 1_555 ?
O1 O3 O6 143.5(7) 1_555 10_554 ?
O1 O3 O7 72.2(5) 1_555 11_554 ?
O1 O3 O7 59.6(5) 1_555 12_444 ?
O1 O3 O8 61.7(6) 1_555 13_544 ?
O1 O3 O9 85.7(5) 1_555 10_554 ?
O1 O3 O9 86.2(4) 1_555 11_554 ?
O1 O3 O10 114.5(6) 1_555 10_554 ?
O4 O3 O4 82.1(6) 1_555 3_555 ?
O4 O3 O5 64.4(7) 1_555 1_555 ?
O4 O3 O6 58.2(6) 1_555 10_554 ?
O4 O3 O7 70.9(6) 1_555 11_554 ?
O4 O3 O7 138.5(7) 1_555 12_444 ?
O4 O3 O8 164.8(9) 1_555 13_544 ?
O4 O3 O9 119.8(8) 1_555 10_554 ?
O4 O3 O9 88.4(6) 1_555 11_554 ?
O4 O3 O10 112.0(8) 1_555 10_554 ?
O4 O3 O5 52.2(5) 3_555 1_555 ?
O4 O3 O6 109.6(5) 3_555 10_554 ?
O4 O3 O7 136.7(6) 3_555 11_554 ?
O4 O3 O7 58.0(4) 3_555 12_444 ?
O4 O3 O8 98.2(6) 3_555 13_544 ?
O4 O3 O9 136.7(5) 3_555 10_554 ?
O4 O3 O9 167.1(5) 3_555 11_554 ?
O4 O3 O10 87.7(5) 3_555 10_554 ?
O5 O3 O6 58.4(5) 1_555 10_554 ?
O5 O3 O7 132.2(7) 1_555 11_554 ?
O5 O3 O7 95.0(6) 1_555 12_444 ?
O5 O3 O8 103.7(7) 1_555 13_544 ?
O5 O3 O9 101.2(6) 1_555 10_554 ?
O5 O3 O9 115.6(6) 1_555 11_554 ?
O5 O3 O10 57.1(6) 1_555 10_554 ?
O6 O3 O7 84.4(6) 10_554 11_554 ?
O6 O3 O7 141.8(6) 10_554 12_444 ?
O6 O3 O8 108.0(7) 10_554 13_544 ?
O6 O3 O9 64.8(5) 10_554 10_554 ?
O6 O3 O9 57.7(4) 10_554 11_554 ?
O6 O3 O10 63.2(5) 10_554 10_554 ?
O7 O3 O7 130.8(6) 11_554 12_444 ?
O7 O3 O8 116.6(7) 11_554 13_544 ?
O7 O3 O9 86.5(6) 11_554 10_554 ?
O7 O3 O9 45.6(4) 11_554 11_554 ?
O7 O3 O10 133.3(7) 11_554 10_554 ?
O7 O3 O8 47.8(4) 12_444 13_544 ?
O7 O3 O9 98.5(4) 12_444 10_554 ?
O7 O3 O9 132.7(5) 12_444 11_554 ?
O7 O3 O10 79.5(4) 12_444 10_554 ?
O8 O3 O9 50.8(5) 13_544 10_554 ?
O8 O3 O9 88.7(6) 13_544 11_554 ?
O8 O3 O10 53.0(5) 13_544 10_554 ?
O9 O3 O10 50.4(4) 10_554 10_554 ?
O9 O3 O10 87.8(5) 11_554 10_554 ?
M1 O4 M2 79.5(4) 18_555 1_555 ?
M1 O4 M3 89.8(4) 18_555 1_555 ?
M1 O4 M4 151.3(6) 18_555 1_555 ?
M1 O4 V2 85.7(7) 18_555 1_555 ?
M1 O4 V2 135.1(3) 18_555 2_555 ?
M1 O4 O1 46.6(4) 18_555 16_555 ?
M1 O4 O3 111.6(5) 18_555 1_555 ?
M1 O4 O3 136.1(5) 18_555 2_555 ?
M1 O4 O5 97.2(5) 18_555 1_555 ?
M1 O4 O5 110.8(6) 18_555 2_555 ?
M1 O4 O6 51.6(5) 18_555 10_554 ?
M1 O4 O7 90.2(4) 18_555 11_554 ?
M1 O4 O9 89.8(4) 18_555 1_555 ?
M2 O4 M3 92.4(5) 1_555 1_555 ?
M2 O4 M4 127.3(8) 1_555 1_555 ?
M2 O4 V2 134.2(8) 1_555 1_555 ?
M2 O4 V2 72.6(4) 1_555 2_555 ?
M2 O4 O1 48.4(5) 1_555 16_555 ?
M2 O4 O3 160.3(7) 1_555 1_555 ?
M2 O4 O3 97.6(6) 1_555 2_555 ?
M2 O4 O5 107.3(7) 1_555 1_555 ?
M2 O4 O5 52.7(6) 1_555 2_555 ?
M2 O4 O6 120.6(8) 1_555 10_554 ?
M2 O4 O7 135.3(6) 1_555 11_554 ?
M2 O4 O8 56.2(5) 1_555 10_554 ?
M2 O4 O9 46.1(5) 1_555 1_555 ?
M2 O4 O10 104.3(5) 1_555 11_554 ?
M3 O4 M4 80.0(5) 1_555 1_555 ?
M3 O4 V2 130.9(8) 1_555 1_555 ?
M3 O4 V2 57.8(4) 1_555 2_555 ?
M3 O4 O1 62.9(5) 1_555 16_555 ?
M3 O4 O3 103.4(7) 1_555 1_555 ?
M3 O4 O3 46.3(5) 1_555 2_555 ?
M3 O4 O5 160.0(8) 1_555 1_555 ?
M3 O4 O5 52.5(6) 1_555 2_555 ?
M3 O4 O6 115.6(8) 1_555 10_554 ?
M3 O4 O8 119.7(7) 1_555 10_554 ?
M3 O4 O9 137.7(7) 1_555 1_555 ?
M3 O4 O10 54.3(5) 1_555 11_554 ?
M4 O4 V2 81.1(9) 1_555 1_555 ?
M4 O4 V2 59.3(5) 1_555 2_555 ?
M4 O4 O1 141.0(7) 1_555 16_555 ?
M4 O4 O3 46.8(5) 1_555 1_555 ?
M4 O4 O5 85.0(7) 1_555 1_555 ?
M4 O4 O5 84.1(7) 1_555 2_555 ?
M4 O4 O6 109.3(7) 1_555 10_554 ?
M4 O4 O7 64.0(4) 1_555 11_554 ?
M4 O4 O8 160.2(8) 1_555 10_554 ?
M4 O4 O9 115.7(8) 1_555 1_555 ?
M4 O4 O10 112.1(5) 1_555 11_554 ?
V2 O4 V2 138.5(7) 1_555 2_555 ?
V2 O4 O1 132.2(10) 1_555 16_555 ?
V2 O4 O3 122.0(9) 1_555 2_555 ?
V2 O4 O5 163.5(11) 1_555 2_555 ?
V2 O4 O7 87.3(8) 1_555 11_554 ?
V2 O4 O8 85.4(8) 1_555 10_554 ?
V2 O4 O9 91.3(8) 1_555 1_555 ?
V2 O4 O10 93.1(8) 1_555 11_554 ?
V2 O4 O1 89.1(4) 2_555 16_555 ?
V2 O4 O3 106.0(6) 2_555 1_555 ?
V2 O4 O5 124.2(7) 2_555 1_555 ?
V2 O4 O6 166.5(8) 2_555 10_554 ?
V2 O4 O7 85.9(4) 2_555 11_554 ?
V2 O4 O8 128.8(5) 2_555 10_554 ?
V2 O4 O9 95.1(5) 2_555 1_555 ?
V2 O4 O10 111.8(4) 2_555 11_554 ?
O1 O4 O3 150.4(8) 16_555 1_555 ?
O1 O4 O3 99.5(5) 16_555 2_555 ?
O1 O4 O5 133.8(8) 16_555 1_555 ?
O1 O4 O5 64.3(6) 16_555 2_555 ?
O1 O4 O6 98.0(8) 16_555 10_554 ?
O1 O4 O7 93.9(6) 16_555 11_554 ?
O1 O4 O8 57.9(5) 16_555 10_554 ?
O1 O4 O9 87.1(6) 16_555 1_555 ?
O1 O4 O10 56.0(5) 16_555 11_554 ?
O3 O4 O3 85.4(6) 1_555 2_555 ?
O3 O4 O5 56.6(6) 1_555 1_555 ?
O3 O4 O5 130.3(9) 1_555 2_555 ?
O3 O4 O6 62.8(7) 1_555 10_554 ?
O3 O4 O7 62.8(5) 1_555 11_554 ?
O3 O4 O8 122.0(7) 1_555 10_554 ?
O3 O4 O9 115.9(7) 1_555 1_555 ?
O3 O4 O10 94.5(6) 1_555 11_554 ?
O3 O4 O5 124.8(8) 2_555 1_555 ?
O3 O4 O5 45.6(6) 2_555 2_555 ?
O3 O4 O6 140.2(8) 2_555 10_554 ?
O3 O4 O7 61.1(4) 2_555 11_554 ?
O3 O4 O8 152.5(7) 2_555 10_554 ?
O3 O4 O9 119.7(6) 2_555 1_555 ?
O3 O4 O10 97.7(5) 2_555 11_554 ?
O5 O4 O5 139.0(10) 1_555 2_555 ?
O5 O4 O6 57.4(7) 1_555 10_554 ?
O5 O4 O7 117.2(7) 1_555 11_554 ?
O5 O4 O8 75.9(6) 1_555 10_554 ?
O5 O4 O9 61.4(6) 1_555 1_555 ?
O5 O4 O10 121.4(7) 1_555 11_554 ?
O5 O4 O6 161.3(11) 2_555 10_554 ?
O5 O4 O7 92.7(7) 2_555 11_554 ?
O5 O4 O8 107.0(8) 2_555 10_554 ?
O5 O4 O9 88.6(7) 2_555 1_555 ?
O5 O4 O10 99.3(6) 2_555 11_554 ?
O6 O4 O7 82.3(7) 10_554 11_554 ?
O6 O4 O8 64.4(6) 10_554 10_554 ?
O6 O4 O9 96.7(7) 10_554 1_555 ?
O6 O4 O10 64.1(6) 10_554 11_554 ?
O7 O4 O8 129.9(6) 11_554 10_554 ?
O7 O4 O9 178.6(7) 11_554 1_555 ?
O7 O4 O10 48.2(4) 11_554 11_554 ?
O8 O4 O9 50.0(4) 10_554 1_555 ?
O8 O4 O10 82.8(5) 10_554 11_554 ?
O9 O4 O10 132.1(6) 1_555 11_554 ?
M1 O5 M2 111.0(5) 17_545 3_555 ?
M1 O5 M3 104.3(5) 17_545 3_555 ?
M1 O5 V1 67.5(4) 17_545 16_545 ?
M1 O5 V2 98.4(6) 17_545 1_555 ?
M1 O5 V3 74.2(4) 17_545 1_555 ?
M1 O5 O1 88.7(5) 17_545 17_545 ?
M1 O5 O3 111.3(7) 17_545 1_555 ?
M1 O5 O4 115.6(8) 17_545 1_555 ?
M1 O5 O4 149.6(7) 17_545 3_555 ?
M1 O5 O6 61.7(5) 17_545 10_554 ?
M1 O5 O7 54.3(5) 17_545 1_555 ?
M1 O5 O8 71.9(5) 17_545 10_554 ?
M1 O5 O9 105.1(6) 17_545 1_555 ?
M1 O5 O10 51.0(5) 17_545 10_554 ?
M2 O5 M3 98.3(5) 3_555 3_555 ?
M2 O5 V1 71.8(3) 3_555 16_545 ?
M2 O5 V2 138.4(6) 3_555 1_555 ?
M2 O5 V3 66.0(3) 3_555 1_555 ?
M2 O5 O1 47.9(5) 3_555 17_545 ?
M2 O5 O1 83.0(5) 3_555 18_545 ?
M2 O5 O3 136.7(7) 3_555 1_555 ?
M2 O5 O4 108.7(7) 3_555 1_555 ?
M2 O5 O4 56.3(5) 3_555 3_555 ?
M2 O5 O6 149.5(6) 3_555 10_554 ?
M2 O5 O7 63.8(5) 3_555 1_555 ?
M2 O5 O8 92.5(5) 3_555 10_554 ?
M2 O5 O9 49.8(5) 3_555 1_555 ?
M2 O5 O10 129.6(6) 3_555 10_554 ?
M3 O5 V1 58.5(4) 3_555 16_545 ?
M3 O5 V2 102.2(5) 3_555 1_555 ?
M3 O5 V3 161.5(4) 3_555 1_555 ?
M3 O5 O1 63.0(5) 3_555 17_545 ?
M3 O5 O1 78.0(5) 3_555 18_545 ?
M3 O5 O3 62.6(5) 3_555 1_555 ?
M3 O5 O4 117.5(8) 3_555 1_555 ?
M3 O5 O4 56.6(5) 3_555 3_555 ?
M3 O5 O6 112.2(5) 3_555 10_554 ?
M3 O5 O7 135.1(6) 3_555 1_555 ?
M3 O5 O8 169.1(6) 3_555 10_554 ?
M3 O5 O9 142.9(7) 3_555 1_555 ?
M3 O5 O10 56.4(5) 3_555 10_554 ?
V1 O5 V2 149.2(5) 16_545 1_555 ?
V1 O5 V3 105.3(3) 16_545 1_555 ?
V1 O5 O3 117.6(5) 16_545 1_555 ?
V1 O5 O4 175.8(7) 16_545 1_555 ?
V1 O5 O4 82.1(5) 16_545 3_555 ?
V1 O5 O6 123.5(5) 16_545 10_554 ?
V1 O5 O7 76.6(5) 16_545 1_555 ?
V1 O5 O8 126.4(5) 16_545 10_554 ?
V1 O5 O9 114.5(6) 16_545 1_555 ?
V1 O5 O10 57.9(4) 16_545 10_554 ?
V2 O5 V3 96.2(5) 1_555 1_555 ?
V2 O5 O1 164.9(8) 1_555 17_545 ?
V2 O5 O1 136.5(8) 1_555 18_545 ?
V2 O5 O4 108.2(7) 1_555 3_555 ?
V2 O5 O7 118.5(8) 1_555 1_555 ?
V2 O5 O8 68.9(6) 1_555 10_554 ?
V2 O5 O9 95.3(7) 1_555 1_555 ?
V2 O5 O10 91.7(8) 1_555 10_554 ?
V3 O5 O1 98.5(5) 1_555 17_545 ?
V3 O5 O1 89.8(5) 1_555 18_545 ?
V3 O5 O3 135.6(6) 1_555 1_555 ?
V3 O5 O4 78.5(6) 1_555 1_555 ?
V3 O5 O4 115.8(5) 1_555 3_555 ?
V3 O5 O6 83.8(5) 1_555 10_554 ?
V3 O5 O10 125.2(6) 1_555 10_554 ?
O1 O5 O1 47.0(5) 17_545 18_545 ?
O1 O5 O3 125.0(7) 17_545 1_555 ?
O1 O5 O4 153.0(9) 17_545 1_555 ?
O1 O5 O4 62.1(6) 17_545 3_555 ?
O1 O5 O6 148.7(7) 17_545 10_554 ?
O1 O5 O7 76.4(5) 17_545 1_555 ?
O1 O5 O8 126.2(6) 17_545 10_554 ?
O1 O5 O9 95.7(7) 17_545 1_555 ?
O1 O5 O10 82.4(6) 17_545 10_554 ?
O1 O5 O3 124.9(8) 18_545 1_555 ?
O1 O5 O4 157.7(9) 18_545 1_555 ?
O1 O5 O4 107.6(7) 18_545 3_555 ?
O1 O5 O6 102.1(7) 18_545 10_554 ?
O1 O5 O7 59.9(6) 18_545 1_555 ?
O1 O5 O8 103.9(6) 18_545 10_554 ?
O1 O5 O9 110.5(7) 18_545 1_555 ?
O1 O5 O10 51.6(5) 18_545 10_554 ?
O3 O5 O4 59.1(7) 1_555 1_555 ?
O3 O5 O4 82.2(6) 1_555 3_555 ?
O3 O5 O6 64.1(6) 1_555 10_554 ?
O3 O5 O7 156.3(8) 1_555 1_555 ?
O3 O5 O8 108.8(6) 1_555 10_554 ?
O3 O5 O9 124.4(7) 1_555 1_555 ?
O3 O5 O10 74.1(7) 1_555 10_554 ?
O4 O5 O4 94.7(7) 1_555 3_555 ?
O4 O5 O6 58.2(7) 1_555 10_554 ?
O4 O5 O7 107.4(8) 1_555 1_555 ?
O4 O5 O8 57.8(6) 1_555 10_554 ?
O4 O5 O9 67.8(6) 1_555 1_555 ?
O4 O5 O10 121.5(9) 1_555 10_554 ?
O4 O5 O6 144.0(7) 3_555 10_554 ?
O4 O5 O7 119.9(7) 3_555 1_555 ?
O4 O5 O8 131.1(6) 3_555 10_554 ?
O4 O5 O9 87.1(6) 3_555 1_555 ?
O4 O5 O10 112.6(7) 3_555 10_554 ?
O6 O5 O7 92.4(6) 10_554 1_555 ?
O6 O5 O8 57.0(5) 10_554 10_554 ?
O6 O5 O9 101.4(6) 10_554 1_555 ?
O6 O5 O10 71.3(6) 10_554 10_554 ?
O7 O5 O8 51.2(5) 1_555 10_554 ?
O7 O5 O9 54.6(6) 1_555 1_555 ?
O7 O5 O10 101.9(7) 1_555 10_554 ?
O8 O5 O9 46.8(4) 10_554 1_555 ?
O8 O5 O10 116.2(7) 10_554 10_554 ?
O9 O5 O10 155.9(8) 1_555 10_554 ?
M1 O6 M1 115.8(5) 8_555 9_455 ?
M1 O6 M2 118.3(4) 8_555 1_555 ?
M1 O6 M5 99.8(5) 8_555 1_555 ?
M1 O6 Co1 99.8(5) 8_555 1_555 ?
M1 O6 V2 94.6(5) 8_555 16_555 ?
M1 O6 V3 70.0(4) 8_555 1_555 ?
M1 O6 V3 165.6(5) 8_555 2_555 ?
M1 O6 O3 101.7(6) 8_555 16_555 ?
M1 O6 O4 116.0(8) 8_555 16_555 ?
M1 O6 O5 55.9(5) 8_555 16_555 ?
M1 O6 O6 105.8(6) 8_555 2_555 ?
M1 O6 O6 54.9(5) 8_555 3_555 ?
M1 O6 O8 80.9(6) 8_555 1_555 ?
M1 O6 O9 91.5(6) 8_555 1_555 ?
M1 O6 O9 136.9(6) 8_555 2_555 ?
M1 O6 O10 45.8(5) 8_555 1_555 ?
M1 O6 O10 162.9(7) 8_555 2_555 ?
M1 O6 M2 125.6(4) 9_455 1_555 ?
M1 O6 M5 100.4(5) 9_455 1_555 ?
M1 O6 Co1 100.4(5) 9_455 1_555 ?
M1 O6 V2 108.3(5) 9_455 16_555 ?
M1 O6 V3 162.5(4) 9_455 1_555 ?
M1 O6 V3 74.8(4) 9_455 2_555 ?
M1 O6 O3 130.4(6) 9_455 16_555 ?
M1 O6 O4 75.3(6) 9_455 16_555 ?
M1 O6 O5 119.9(6) 9_455 16_555 ?
M1 O6 O6 55.5(5) 9_455 2_555 ?
M1 O6 O6 106.3(7) 9_455 3_555 ?
M1 O6 O9 137.1(6) 9_455 1_555 ?
M1 O6 O9 94.4(6) 9_455 2_555 ?
M1 O6 O10 160.7(6) 9_455 1_555 ?
M1 O6 O10 47.3(5) 9_455 2_555 ?
M2 O6 M5 65.5(4) 1_555 1_555 ?
M2 O6 Co1 65.5(4) 1_555 1_555 ?
M2 O6 V2 73.0(4) 1_555 16_555 ?
M2 O6 V3 49.7(3) 1_555 1_555 ?
M2 O6 V3 50.9(3) 1_555 2_555 ?
M2 O6 O4 86.3(6) 1_555 16_555 ?
M2 O6 O5 95.1(5) 1_555 16_555 ?
M2 O6 O6 103.4(4) 1_555 2_555 ?
M2 O6 O6 99.7(5) 1_555 3_555 ?
M2 O6 O8 152.9(5) 1_555 1_555 ?
M2 O6 O10 72.6(4) 1_555 1_555 ?
M2 O6 O10 78.3(4) 1_555 2_555 ?
M5 O6 V2 138.1(5) 1_555 16_555 ?
M5 O6 V3 62.2(4) 1_555 1_555 ?
M5 O6 V3 67.7(4) 1_555 2_555 ?
M5 O6 O3 104.0(5) 1_555 16_555 ?
M5 O6 O4 142.3(8) 1_555 16_555 ?
M5 O6 O5 138.6(6) 1_555 16_555 ?
M5 O6 O6 46.9(4) 1_555 2_555 ?
M5 O6 O6 46.9(5) 1_555 3_555 ?
M5 O6 O8 133.6(7) 1_555 1_555 ?
M5 O6 O10 80.5(5) 1_555 1_555 ?
M5 O6 O10 83.2(6) 1_555 2_555 ?
Co1 O6 V2 138.1(5) 1_555 16_555 ?
Co1 O6 V3 62.2(4) 1_555 1_555 ?
Co1 O6 V3 67.7(4) 1_555 2_555 ?
Co1 O6 O3 104.0(5) 1_555 16_555 ?
Co1 O6 O4 142.3(8) 1_555 16_555 ?
Co1 O6 O5 138.6(6) 1_555 16_555 ?
Co1 O6 O6 46.9(4) 1_555 2_555 ?
Co1 O6 O6 46.9(5) 1_555 3_555 ?
Co1 O6 O8 133.6(7) 1_555 1_555 ?
Co1 O6 O10 80.5(5) 1_555 1_555 ?
Co1 O6 O10 83.2(6) 1_555 2_555 ?
V2 O6 V3 86.9(5) 16_555 1_555 ?
V2 O6 V3 90.9(4) 16_555 2_555 ?
V2 O6 O6 158.1(6) 16_555 2_555 ?
V2 O6 O6 141.6(8) 16_555 3_555 ?
V2 O6 O8 87.4(6) 16_555 1_555 ?
V2 O6 O9 101.3(7) 16_555 1_555 ?
V2 O6 O9 104.7(6) 16_555 2_555 ?
V2 O6 O10 82.0(7) 16_555 1_555 ?
V2 O6 O10 94.2(6) 16_555 2_555 ?
V3 O6 V3 97.1(3) 1_555 2_555 ?
V3 O6 O3 59.6(4) 1_555 16_555 ?
V3 O6 O4 118.1(7) 1_555 16_555 ?
V3 O6 O5 77.3(5) 1_555 16_555 ?
V3 O6 O6 107.5(5) 1_555 2_555 ?
V3 O6 O6 62.4(5) 1_555 3_555 ?
V3 O6 O8 149.7(6) 1_555 1_555 ?
V3 O6 O9 72.9(4) 1_555 2_555 ?
V3 O6 O10 125.1(5) 1_555 2_555 ?
V3 O6 O3 75.7(4) 2_555 16_555 ?
V3 O6 O4 75.1(5) 2_555 16_555 ?
V3 O6 O5 128.9(6) 2_555 16_555 ?
V3 O6 O6 71.4(4) 2_555 2_555 ?
V3 O6 O6 114.1(6) 2_555 3_555 ?
V3 O6 O8 112.7(5) 2_555 1_555 ?
V3 O6 O9 74.4(5) 2_555 1_555 ?
V3 O6 O10 122.3(5) 2_555 1_555 ?
O3 O6 O4 59.1(6) 16_555 16_555 ?
O3 O6 O5 57.6(5) 16_555 16_555 ?
O3 O6 O6 142.7(6) 16_555 2_555 ?
O3 O6 O6 122.0(7) 16_555 3_555 ?
O3 O6 O8 121.4(7) 16_555 1_555 ?
O3 O6 O9 67.8(5) 16_555 1_555 ?
O3 O6 O9 77.0(5) 16_555 2_555 ?
O3 O6 O10 66.9(6) 16_555 1_555 ?
O3 O6 O10 93.7(6) 16_555 2_555 ?
O4 O6 O5 64.4(7) 16_555 16_555 ?
O4 O6 O6 125.7(7) 16_555 2_555 ?
O4 O6 O6 170.7(10) 16_555 3_555 ?
O4 O6 O8 67.4(6) 16_555 1_555 ?
O4 O6 O9 123.4(8) 16_555 1_555 ?
O4 O6 O9 100.4(7) 16_555 2_555 ?
O4 O6 O10 115.7(9) 16_555 1_555 ?
O4 O6 O10 66.2(6) 16_555 2_555 ?
O5 O6 O6 159.1(6) 16_555 2_555 ?
O5 O6 O6 107.7(6) 16_555 3_555 ?
O5 O6 O8 79.7(6) 16_555 1_555 ?
O5 O6 O9 102.7(6) 16_555 1_555 ?
O5 O6 O9 133.9(7) 16_555 2_555 ?
O5 O6 O10 58.4(6) 16_555 1_555 ?
O5 O6 O10 130.5(7) 16_555 2_555 ?
O6 O6 O6 60.0(6) 2_555 3_555 ?
O6 O6 O8 87.8(5) 2_555 1_555 ?
O6 O6 O9 86.6(5) 2_555 1_555 ?
O6 O6 O9 65.7(5) 2_555 2_555 ?
O6 O6 O10 118.1(6) 2_555 1_555 ?
O6 O6 O10 64.0(5) 2_555 2_555 ?
O6 O6 O8 107.2(7) 3_555 1_555 ?
O6 O6 O9 61.8(5) 3_555 1_555 ?
O6 O6 O9 88.7(7) 3_555 2_555 ?
O6 O6 O10 60.2(5) 3_555 1_555 ?
O6 O6 O10 121.8(8) 3_555 2_555 ?
O8 O6 O9 169.0(7) 1_555 1_555 ?
O8 O6 O9 137.1(7) 1_555 2_555 ?
O8 O6 O10 123.9(7) 1_555 1_555 ?
O8 O6 O10 84.9(6) 1_555 2_555 ?
O9 O6 O9 47.4(5) 1_555 2_555 ?
O9 O6 O10 51.8(5) 1_555 1_555 ?
O9 O6 O10 101.1(7) 1_555 2_555 ?
O9 O6 O10 98.7(6) 2_555 1_555 ?
O9 O6 O10 53.7(5) 2_555 2_555 ?
O10 O6 O10 150.5(7) 1_555 2_555 ?
M1 O7 M2 99.0(4) 17_545 3_555 ?
M1 O7 M3 113.6(5) 17_545 17_545 ?
M1 O7 M4 96.1(5) 17_545 16_545 ?
M1 O7 V2 152.4(4) 17_545 17_545 ?
M1 O7 V3 119.1(6) 17_545 1_555 ?
M1 O7 O1 76.7(4) 17_545 17_545 ?
M1 O7 O1 48.1(5) 17_545 18_545 ?
M1 O7 O3 127.4(5) 17_545 17_545 ?
M1 O7 O3 86.8(5) 17_545 18_545 ?
M1 O7 O4 147.5(6) 17_545 17_545 ?
M1 O7 O5 54.3(5) 17_545 1_555 ?
M1 O7 O8 88.2(6) 17_545 10_554 ?
M1 O7 O8 50.2(5) 17_545 12_554 ?
M1 O7 O9 117.9(7) 17_545 1_555 ?
M1 O7 O10 141.9(7) 17_545 1_555 ?
M2 O7 M3 137.9(4) 3_555 17_545 ?
M2 O7 M4 73.6(3) 3_555 16_545 ?
M2 O7 V2 67.7(3) 3_555 17_545 ?
M2 O7 V3 88.8(5) 3_555 1_555 ?
M2 O7 O1 84.5(5) 3_555 18_545 ?
M2 O7 O3 48.0(3) 3_555 17_545 ?
M2 O7 O3 114.3(5) 3_555 18_545 ?
M2 O7 O4 91.9(5) 3_555 17_545 ?
M2 O7 O5 50.4(4) 3_555 1_555 ?
M2 O7 O8 103.9(5) 3_555 10_554 ?
M2 O7 O8 143.3(6) 3_555 12_554 ?
M2 O7 O9 52.0(5) 3_555 1_555 ?
M2 O7 O10 107.1(5) 3_555 1_555 ?
M3 O7 M4 77.0(4) 17_545 16_545 ?
M3 O7 V2 71.2(3) 17_545 17_545 ?
M3 O7 V3 97.2(6) 17_545 1_555 ?
M3 O7 O1 122.5(5) 17_545 17_545 ?
M3 O7 O1 97.6(6) 17_545 18_545 ?
M3 O7 O3 90.2(4) 17_545 17_545 ?
M3 O7 O3 46.2(4) 17_545 18_545 ?
M3 O7 O4 46.5(4) 17_545 17_545 ?
M3 O7 O5 167.7(7) 17_545 1_555 ?
M3 O7 O8 103.1(7) 17_545 10_554 ?
M3 O7 O8 63.6(5) 17_545 12_554 ?
M3 O7 O9 123.4(7) 17_545 1_555 ?
M3 O7 O10 62.0(6) 17_545 1_555 ?
M4 O7 V2 57.5(3) 16_545 17_545 ?
M4 O7 V3 143.0(6) 16_545 1_555 ?
M4 O7 O1 45.5(4) 16_545 17_545 ?
M4 O7 O1 48.0(5) 16_545 18_545 ?
M4 O7 O4 57.8(5) 16_545 17_545 ?
M4 O7 O5 100.8(7) 16_545 1_555 ?
M4 O7 O8 175.2(6) 16_545 10_554 ?
M4 O7 O8 88.9(5) 16_545 12_554 ?
M4 O7 O9 117.7(6) 16_545 1_555 ?
M4 O7 O10 117.4(6) 16_545 1_555 ?
V2 O7 V3 85.8(5) 17_545 1_555 ?
V2 O7 O1 78.2(4) 17_545 17_545 ?
V2 O7 O1 105.1(5) 17_545 18_545 ?
V2 O7 O3 77.8(4) 17_545 18_545 ?
V2 O7 O5 118.1(5) 17_545 1_555 ?
V2 O7 O8 117.9(5) 17_545 10_554 ?
V2 O7 O8 128.7(5) 17_545 12_554 ?
V2 O7 O9 74.0(5) 17_545 1_555 ?
V2 O7 O10 65.4(4) 17_545 1_555 ?
V3 O7 O1 128.2(8) 1_555 17_545 ?
V3 O7 O1 163.8(9) 1_555 18_545 ?
V3 O7 O3 102.1(6) 1_555 17_545 ?
V3 O7 O3 143.0(8) 1_555 18_545 ?
V3 O7 O4 91.5(7) 1_555 17_545 ?
V3 O7 O5 91.8(7) 1_555 1_555 ?
V3 O7 O8 121.7(9) 1_555 12_554 ?
O1 O7 O1 45.8(4) 17_545 18_545 ?
O1 O7 O3 51.6(4) 17_545 17_545 ?
O1 O7 O3 80.8(5) 17_545 18_545 ?
O1 O7 O4 93.5(5) 17_545 17_545 ?
O1 O7 O5 56.0(5) 17_545 1_555 ?
O1 O7 O8 134.4(7) 17_545 10_554 ?
O1 O7 O8 106.3(5) 17_545 12_554 ?
O1 O7 O9 91.3(7) 17_545 1_555 ?
O1 O7 O10 139.8(7) 17_545 1_555 ?
O1 O7 O3 84.3(5) 18_545 17_545 ?
O1 O7 O3 52.7(5) 18_545 18_545 ?
O1 O7 O4 103.4(6) 18_545 17_545 ?
O1 O7 O5 72.6(6) 18_545 1_555 ?
O1 O7 O8 136.3(8) 18_545 10_554 ?
O1 O7 O8 60.5(5) 18_545 12_554 ?
O1 O7 O9 134.1(8) 18_545 1_555 ?
O1 O7 O10 159.1(8) 18_545 1_555 ?
O3 O7 O3 77.1(5) 17_545 18_545 ?
O3 O7 O4 46.2(4) 17_545 17_545 ?
O3 O7 O5 96.2(6) 17_545 1_555 ?
O3 O7 O8 133.0(6) 17_545 10_554 ?
O3 O7 O8 130.1(6) 17_545 12_554 ?
O3 O7 O9 76.8(6) 17_545 1_555 ?
O3 O7 O10 90.6(5) 17_545 1_555 ?
O3 O7 O4 60.9(5) 18_545 17_545 ?
O3 O7 O5 125.2(7) 18_545 1_555 ?
O3 O7 O8 141.8(8) 18_545 10_554 ?
O3 O7 O8 53.8(5) 18_545 12_554 ?
O3 O7 O9 151.8(8) 18_545 1_555 ?
O3 O7 O10 106.4(7) 18_545 1_555 ?
O4 O7 O5 142.0(7) 17_545 1_555 ?
O4 O7 O8 118.8(7) 17_545 10_554 ?
O4 O7 O8 105.8(6) 17_545 12_554 ?
O4 O7 O9 92.9(7) 17_545 1_555 ?
O4 O7 O10 59.7(6) 17_545 1_555 ?
O5 O7 O8 80.2(6) 1_555 10_554 ?
O5 O7 O8 104.4(7) 1_555 12_554 ?
O5 O7 O9 68.5(6) 1_555 1_555 ?
O5 O7 O10 128.2(8) 1_555 1_555 ?
O8 O7 O8 95.4(8) 10_554 12_554 ?
O8 O7 O9 58.2(6) 10_554 1_555 ?
O8 O7 O10 59.1(6) 10_554 1_555 ?
O8 O7 O9 153.1(9) 12_554 1_555 ?
O8 O7 O10 109.6(8) 12_554 1_555 ?
O9 O7 O10 63.4(6) 1_555 1_555 ?
M1 O8 M1 90.2(4) 8_555 9_455 ?
M1 O8 M2 118.0(4) 8_555 16_555 ?
M1 O8 M3 129.7(4) 8_555 9_455 ?
M1 O8 V2 51.3(3) 8_555 16_555 ?
M1 O8 V3 69.3(5) 8_555 16_555 ?
M1 O8 V3 104.4(3) 8_555 18_445 ?
M1 O8 O1 130.1(6) 8_555 7_455 ?
M1 O8 O2 86.7(5) 8_555 1_555 ?
M1 O8 O3 157.5(6) 8_555 7_455 ?
M1 O8 O4 77.6(5) 8_555 16_555 ?
M1 O8 O7 122.6(5) 8_555 18_445 ?
M1 O8 O9 84.3(5) 8_555 16_555 ?
M1 O8 O10 94.4(5) 8_555 16_555 ?
M1 O8 M2 94.0(4) 9_455 16_555 ?
M1 O8 M3 111.0(5) 9_455 9_455 ?
M1 O8 V2 70.0(4) 9_455 16_555 ?
M1 O8 V3 157.3(6) 9_455 16_555 ?
M1 O8 V3 65.5(4) 9_455 18_445 ?
M1 O8 O1 52.9(6) 9_455 7_455 ?
M1 O8 O2 118.7(7) 9_455 1_555 ?
M1 O8 O3 109.3(6) 9_455 7_455 ?
M1 O8 O4 68.0(5) 9_455 16_555 ?
M1 O8 O5 94.5(5) 9_455 16_555 ?
M1 O8 O6 53.4(5) 9_455 1_555 ?
M1 O8 O7 130.4(7) 9_455 16_555 ?
M1 O8 O7 58.5(5) 9_455 18_445 ?
M1 O8 O9 134.2(6) 9_455 16_555 ?
M1 O8 O10 163.7(7) 9_455 16_555 ?
M2 O8 M3 105.8(4) 16_555 9_455 ?
M2 O8 V2 72.7(4) 16_555 16_555 ?
M2 O8 V3 87.4(5) 16_555 16_555 ?
M2 O8 V3 133.1(4) 16_555 18_445 ?
M2 O8 O1 47.3(5) 16_555 7_455 ?
M2 O8 O2 139.7(5) 16_555 1_555 ?
M2 O8 O3 51.6(5) 16_555 7_455 ?
M2 O8 O4 48.2(5) 16_555 16_555 ?
M2 O8 O5 80.2(5) 16_555 16_555 ?
M2 O8 O6 96.3(6) 16_555 1_555 ?
M2 O8 O7 107.4(6) 16_555 16_555 ?
M2 O8 O7 111.5(5) 16_555 18_445 ?
M2 O8 O9 51.1(4) 16_555 16_555 ?
M2 O8 O10 97.6(6) 16_555 16_555 ?
M3 O8 V2 178.3(4) 9_455 16_555 ?
M3 O8 V3 90.3(5) 9_455 16_555 ?
M3 O8 V3 52.7(3) 9_455 18_445 ?
M3 O8 O1 97.4(6) 9_455 7_455 ?
M3 O8 O3 54.2(5) 9_455 7_455 ?
M3 O8 O4 152.2(6) 9_455 16_555 ?
M3 O8 O5 153.0(5) 9_455 16_555 ?
M3 O8 O6 154.3(6) 9_455 1_555 ?
M3 O8 O7 105.4(6) 9_455 16_555 ?
M3 O8 O7 52.6(4) 9_455 18_445 ?
M3 O8 O9 107.2(5) 9_455 16_555 ?
M3 O8 O10 54.6(4) 9_455 16_555 ?
V2 O8 V3 88.9(5) 16_555 16_555 ?
V2 O8 V3 128.8(3) 16_555 18_445 ?
V2 O8 O1 82.1(5) 16_555 7_455 ?
V2 O8 O2 138.0(6) 16_555 1_555 ?
V2 O8 O3 124.3(6) 16_555 7_455 ?
V2 O8 O7 74.6(5) 16_555 16_555 ?
V2 O8 O7 128.4(5) 16_555 18_445 ?
V2 O8 O9 71.4(4) 16_555 16_555 ?
V2 O8 O10 124.6(5) 16_555 16_555 ?
V3 O8 V3 127.8(4) 16_555 18_445 ?
V3 O8 O1 134.5(8) 16_555 7_455 ?
V3 O8 O2 71.5(6) 16_555 1_555 ?
V3 O8 O3 89.2(7) 16_555 7_455 ?
V3 O8 O4 96.9(7) 16_555 16_555 ?
V3 O8 O5 63.3(5) 16_555 16_555 ?
V3 O8 O6 103.9(7) 16_555 1_555 ?
V3 O8 O7 141.1(6) 16_555 18_445 ?
V3 O8 O1 90.4(5) 18_445 7_455 ?
V3 O8 O2 56.3(4) 18_445 1_555 ?
V3 O8 O3 94.1(4) 18_445 7_455 ?
V3 O8 O4 133.5(4) 18_445 16_555 ?
V3 O8 O5 139.6(4) 18_445 16_555 ?
V3 O8 O6 102.3(4) 18_445 1_555 ?
V3 O8 O7 118.1(4) 18_445 16_555 ?
V3 O8 O9 159.2(4) 18_445 16_555 ?
V3 O8 O10 98.1(4) 18_445 16_555 ?
O1 O8 O2 137.8(7) 7_455 1_555 ?
O1 O8 O3 61.2(6) 7_455 7_455 ?
O1 O8 O4 59.0(5) 7_455 16_555 ?
O1 O8 O5 105.3(6) 7_455 16_555 ?
O1 O8 O6 87.9(7) 7_455 1_555 ?
O1 O8 O7 150.6(8) 7_455 16_555 ?
O1 O8 O7 69.9(6) 7_455 18_445 ?
O1 O8 O9 98.3(6) 7_455 16_555 ?
O1 O8 O10 130.9(7) 7_455 16_555 ?
O2 O8 O3 93.2(5) 1_555 7_455 ?
O2 O8 O4 163.2(7) 1_555 16_555 ?
O2 O8 O5 116.9(6) 1_555 16_555 ?
O2 O8 O6 121.5(7) 1_555 1_555 ?
O2 O8 O7 70.2(5) 1_555 16_555 ?
O2 O8 O7 72.5(5) 1_555 18_445 ?
O2 O8 O9 106.4(6) 1_555 16_555 ?
O2 O8 O10 46.2(5) 1_555 16_555 ?
O3 O8 O4 98.9(6) 7_455 16_555 ?
O3 O8 O5 126.2(7) 7_455 16_555 ?
O3 O8 O6 145.2(8) 7_455 1_555 ?
O3 O8 O7 119.1(8) 7_455 16_555 ?
O3 O8 O7 78.5(5) 7_455 18_445 ?
O3 O8 O9 74.1(6) 7_455 16_555 ?
O3 O8 O10 70.0(6) 7_455 16_555 ?
O4 O8 O5 46.4(5) 16_555 16_555 ?
O4 O8 O6 48.1(5) 16_555 1_555 ?
O4 O8 O7 93.7(7) 16_555 16_555 ?
O4 O8 O7 121.2(6) 16_555 18_445 ?
O4 O8 O9 66.3(5) 16_555 16_555 ?
O4 O8 O10 128.3(7) 16_555 16_555 ?
O5 O8 O7 48.6(5) 16_555 16_555 ?
O5 O8 O7 150.2(6) 16_555 18_445 ?
O5 O8 O9 55.7(5) 16_555 16_555 ?
O5 O8 O10 98.8(6) 16_555 16_555 ?
O6 O8 O7 79.7(6) 1_555 16_555 ?
O6 O8 O7 107.1(6) 1_555 18_445 ?
O6 O8 O9 96.9(6) 1_555 16_555 ?
O6 O8 O10 135.9(7) 1_555 16_555 ?
O7 O8 O7 139.3(7) 16_555 18_445 ?
O7 O8 O9 57.5(6) 16_555 16_555 ?
O7 O8 O10 56.2(6) 16_555 16_555 ?
O7 O8 O9 152.5(6) 18_445 16_555 ?
O7 O8 O10 106.2(6) 18_445 16_555 ?
O9 O8 O10 62.0(5) 16_555 16_555 ?
M2 O9 M2 137.1(5) 1_555 3_555 ?
M2 O9 M5 100.8(5) 1_555 1_555 ?
M2 O9 Co1 100.8(5) 1_555 1_555 ?
M2 O9 V2 72.6(4) 1_555 1_555 ?
M2 O9 V3 101.6(6) 1_555 1_555 ?
M2 O9 O3 46.3(5) 1_555 16_555 ?
M2 O9 O3 175.0(6) 1_555 17_545 ?
M2 O9 O4 48.6(5) 1_555 1_555 ?
M2 O9 O5 99.2(7) 1_555 1_555 ?
M2 O9 O6 81.8(6) 1_555 1_555 ?
M2 O9 O6 134.1(6) 1_555 3_555 ?
M2 O9 O7 127.1(8) 1_555 1_555 ?
M2 O9 O8 64.6(5) 1_555 10_554 ?
M2 O9 O9 57.0(6) 1_555 2_555 ?
M2 O9 O9 112.7(6) 1_555 3_555 ?
M2 O9 O10 105.3(6) 1_555 1_555 ?
M2 O9 M5 99.9(5) 3_555 1_555 ?
M2 O9 Co1 99.9(5) 3_555 1_555 ?
M2 O9 V2 73.6(4) 3_555 1_555 ?
M2 O9 V3 99.5(5) 3_555 1_555 ?
M2 O9 O3 173.7(6) 3_555 16_555 ?
M2 O9 O4 92.8(6) 3_555 1_555 ?
M2 O9 O5 48.7(5) 3_555 1_555 ?
M2 O9 O6 134.1(7) 3_555 1_555 ?
M2 O9 O6 83.8(6) 3_555 3_555 ?
M2 O9 O7 64.6(5) 3_555 1_555 ?
M2 O9 O8 120.0(6) 3_555 10_554 ?
M2 O9 O9 111.7(8) 3_555 2_555 ?
M2 O9 O9 55.9(5) 3_555 3_555 ?
M2 O9 O10 112.6(6) 3_555 1_555 ?
M5 O9 V2 156.9(4) 1_555 1_555 ?
M5 O9 V3 120.4(5) 1_555 1_555 ?
M5 O9 O3 83.4(4) 1_555 16_555 ?
M5 O9 O3 76.1(5) 1_555 17_545 ?
M5 O9 O4 139.1(6) 1_555 1_555 ?
M5 O9 O5 147.1(7) 1_555 1_555 ?
M5 O9 O7 124.9(7) 1_555 1_555 ?
M5 O9 O8 134.9(6) 1_555 10_554 ?
M5 O9 O9 52.6(6) 1_555 2_555 ?
M5 O9 O9 52.6(5) 1_555 3_555 ?
M5 O9 O10 87.6(5) 1_555 1_555 ?
Co1 O9 V2 156.9(4) 1_555 1_555 ?
Co1 O9 V3 120.4(5) 1_555 1_555 ?
Co1 O9 O3 83.4(4) 1_555 16_555 ?
Co1 O9 O3 76.1(5) 1_555 17_545 ?
Co1 O9 O4 139.1(6) 1_555 1_555 ?
Co1 O9 O5 147.1(7) 1_555 1_555 ?
Co1 O9 O7 124.9(7) 1_555 1_555 ?
Co1 O9 O8 134.9(6) 1_555 10_554 ?
Co1 O9 O9 52.6(6) 1_555 2_555 ?
Co1 O9 O9 52.6(5) 1_555 3_555 ?
Co1 O9 O10 87.6(5) 1_555 1_555 ?
V2 O9 V3 82.7(4) 1_555 1_555 ?
V2 O9 O3 105.4(4) 1_555 16_555 ?
V2 O9 O3 108.6(4) 1_555 17_545 ?
V2 O9 O6 152.3(5) 1_555 1_555 ?
V2 O9 O6 153.0(5) 1_555 3_555 ?
V2 O9 O7 73.1(5) 1_555 1_555 ?
V2 O9 O8 63.3(4) 1_555 10_554 ?
V2 O9 O9 108.3(5) 1_555 2_555 ?
V2 O9 O9 108.5(4) 1_555 3_555 ?
V2 O9 O10 115.4(5) 1_555 1_555 ?
V3 O9 O3 74.3(6) 1_555 16_555 ?
V3 O9 O3 83.4(5) 1_555 17_545 ?
V3 O9 O4 95.2(7) 1_555 1_555 ?
V3 O9 O5 80.2(6) 1_555 1_555 ?
V3 O9 O6 92.3(7) 1_555 1_555 ?
V3 O9 O6 86.7(6) 1_555 3_555 ?
V3 O9 O9 148.7(8) 1_555 2_555 ?
V3 O9 O9 145.6(6) 1_555 3_555 ?
O3 O9 O3 136.2(5) 16_555 17_545 ?
O3 O9 O4 88.1(5) 16_555 1_555 ?
O3 O9 O5 128.9(7) 16_555 1_555 ?
O3 O9 O6 47.4(4) 16_555 1_555 ?
O3 O9 O6 95.5(5) 16_555 3_555 ?
O3 O9 O7 109.2(7) 16_555 1_555 ?
O3 O9 O8 55.1(5) 16_555 10_554 ?
O3 O9 O9 74.5(5) 16_555 2_555 ?
O3 O9 O9 129.6(6) 16_555 3_555 ?
O3 O9 O10 62.0(5) 16_555 1_555 ?
O3 O9 O4 131.7(6) 17_545 1_555 ?
O3 O9 O5 81.8(5) 17_545 1_555 ?
O3 O9 O6 97.9(6) 17_545 1_555 ?
O3 O9 O6 45.3(4) 17_545 3_555 ?
O3 O9 O7 57.6(5) 17_545 1_555 ?
O3 O9 O8 120.4(6) 17_545 10_554 ?
O3 O9 O9 118.3(7) 17_545 2_555 ?
O3 O9 O9 62.2(5) 17_545 3_555 ?
O3 O9 O10 78.7(5) 17_545 1_555 ?
O4 O9 O5 50.8(5) 1_555 1_555 ?
O4 O9 O6 130.4(6) 1_555 1_555 ?
O4 O9 O6 176.3(7) 1_555 3_555 ?
O4 O9 O7 95.7(7) 1_555 1_555 ?
O4 O9 O8 63.6(5) 1_555 10_554 ?
O4 O9 O9 86.5(6) 1_555 2_555 ?
O4 O9 O9 108.4(6) 1_555 3_555 ?
O4 O9 O10 122.9(7) 1_555 1_555 ?
O5 O9 O6 172.5(8) 1_555 1_555 ?
O5 O9 O6 126.7(7) 1_555 3_555 ?
O5 O9 O7 56.9(6) 1_555 1_555 ?
O5 O9 O8 77.6(5) 1_555 10_554 ?
O5 O9 O9 122.7(8) 1_555 2_555 ?
O5 O9 O9 95.4(6) 1_555 3_555 ?
O5 O9 O10 111.8(6) 1_555 1_555 ?
O6 O9 O6 52.6(5) 1_555 3_555 ?
O6 O9 O7 116.6(8) 1_555 1_555 ?
O6 O9 O8 96.3(6) 1_555 10_554 ?
O6 O9 O9 64.1(6) 1_555 2_555 ?
O6 O9 O9 91.0(6) 1_555 3_555 ?
O6 O9 O10 60.9(5) 1_555 1_555 ?
O6 O9 O7 84.1(6) 3_555 1_555 ?
O6 O9 O8 119.3(6) 3_555 10_554 ?
O6 O9 O9 93.5(7) 3_555 2_555 ?
O6 O9 O9 68.5(5) 3_555 3_555 ?
O6 O9 O10 60.0(5) 3_555 1_555 ?
O7 O9 O8 64.3(6) 1_555 10_554 ?
O7 O9 O9 175.7(9) 1_555 2_555 ?
O7 O9 O9 115.8(7) 1_555 3_555 ?
O7 O9 O10 57.5(6) 1_555 1_555 ?
O8 O9 O9 120.0(7) 10_554 2_555 ?
O8 O9 O9 171.6(6) 10_554 3_555 ?
O8 O9 O10 59.3(5) 10_554 1_555 ?
O9 O9 O9 60.0(6) 2_555 3_555 ?
O9 O9 O10 124.2(7) 2_555 1_555 ?
O9 O9 O10 128.4(6) 3_555 1_555 ?
M1 O10 M3 108.7(5) 8_555 17_545 ?
M1 O10 M3 103.5(4) 8_555 18_555 ?
M1 O10 M5 73.1(4) 8_555 1_555 ?
M1 O10 Co1 73.1(4) 8_555 1_555 ?
M1 O10 V1 78.2(3) 8_555 7_555 ?
M1 O10 V2 64.1(4) 8_555 16_555 ?
M1 O10 V2 67.1(4) 8_555 17_545 ?
M1 O10 V3 144.8(6) 8_555 1_555 ?
M1 O10 O1 54.9(5) 8_555 9_555 ?
M1 O10 O2 108.6(5) 8_555 10_554 ?
M1 O10 O3 93.2(6) 8_555 16_555 ?
M1 O10 O4 69.1(6) 8_555 17_545 ?
M1 O10 O5 54.5(5) 8_555 16_555 ?
M1 O10 O6 53.0(5) 8_555 1_555 ?
M1 O10 O6 54.4(4) 8_555 3_555 ?
M1 O10 O7 138.1(7) 8_555 1_555 ?
M1 O10 O8 150.2(7) 8_555 10_554 ?
M1 O10 O9 111.5(6) 8_555 1_555 ?
M3 O10 M3 112.9(4) 17_545 18_555 ?
M3 O10 M5 125.8(3) 17_545 1_555 ?
M3 O10 Co1 125.8(3) 17_545 1_555 ?
M3 O10 V1 65.2(3) 17_545 7_555 ?
M3 O10 V2 169.5(4) 17_545 16_555 ?
M3 O10 V2 71.8(3) 17_545 17_545 ?
M3 O10 V3 87.5(6) 17_545 1_555 ?
M3 O10 O1 64.4(5) 17_545 9_555 ?
M3 O10 O2 56.6(3) 17_545 10_554 ?
M3 O10 O3 156.2(6) 17_545 16_555 ?
M3 O10 O4 50.6(5) 17_545 17_545 ?
M3 O10 O5 140.0(7) 17_545 16_555 ?
M3 O10 O6 153.2(8) 17_545 1_555 ?
M3 O10 O6 98.3(6) 17_545 3_555 ?
M3 O10 O7 53.1(5) 17_545 1_555 ?
M3 O10 O8 100.9(6) 17_545 10_554 ?
M3 O10 O9 110.8(6) 17_545 1_555 ?
M3 O10 M5 119.3(3) 18_555 1_555 ?
M3 O10 Co1 119.3(3) 18_555 1_555 ?
M3 O10 V1 66.2(3) 18_555 7_555 ?
M3 O10 V2 63.7(3) 18_555 16_555 ?
M3 O10 V2 170.5(3) 18_555 17_545 ?
M3 O10 V3 98.1(5) 18_555 1_555 ?
M3 O10 O1 92.1(6) 18_555 9_555 ?
M3 O10 O2 57.9(3) 18_555 10_554 ?
M3 O10 O3 50.6(4) 18_555 16_555 ?
M3 O10 O4 152.6(6) 18_555 17_545 ?
M3 O10 O5 52.0(5) 18_555 16_555 ?
M3 O10 O6 91.9(5) 18_555 1_555 ?
M3 O10 O6 147.1(5) 18_555 3_555 ?
M3 O10 O7 118.3(6) 18_555 1_555 ?
M3 O10 O8 60.6(5) 18_555 10_554 ?
M3 O10 O9 109.3(5) 18_555 1_555 ?
M5 O10 V1 151.3(2) 1_555 7_555 ?
M5 O10 V2 61.0(3) 1_555 16_555 ?
M5 O10 V2 59.1(2) 1_555 17_545 ?
M5 O10 V3 72.1(4) 1_555 1_555 ?
M5 O10 O1 124.7(5) 1_555 9_555 ?
M5 O10 O2 176.8(2) 1_555 10_554 ?
M5 O10 O3 68.9(3) 1_555 16_555 ?
M5 O10 O4 84.7(5) 1_555 17_545 ?
M5 O10 O5 86.9(4) 1_555 16_555 ?
M5 O10 O7 88.5(5) 1_555 1_555 ?
M5 O10 O8 92.3(4) 1_555 10_554 ?
Co1 O10 V1 151.3(2) 1_555 7_555 ?
Co1 O10 V2 61.0(3) 1_555 16_555 ?
Co1 O10 V2 59.1(2) 1_555 17_545 ?
Co1 O10 V3 72.1(4) 1_555 1_555 ?
Co1 O10 O1 124.7(5) 1_555 9_555 ?
Co1 O10 O2 176.8(2) 1_555 10_554 ?
Co1 O10 O3 68.9(3) 1_555 16_555 ?
Co1 O10 O4 84.7(5) 1_555 17_545 ?
Co1 O10 O5 86.9(4) 1_555 16_555 ?
Co1 O10 O7 88.5(5) 1_555 1_555 ?
Co1 O10 O8 92.3(4) 1_555 10_554 ?
V1 O10 V2 105.0(3) 7_555 16_555 ?
V1 O10 V2 110.4(2) 7_555 17_545 ?
V1 O10 V3 136.5(5) 7_555 1_555 ?
V1 O10 O3 112.1(5) 7_555 16_555 ?
V1 O10 O4 86.3(4) 7_555 17_545 ?
V1 O10 O5 75.3(5) 7_555 16_555 ?
V1 O10 O6 120.5(5) 7_555 1_555 ?
V1 O10 O6 122.4(4) 7_555 3_555 ?
V1 O10 O7 114.4(5) 7_555 1_555 ?
V1 O10 O8 112.6(5) 7_555 10_554 ?
V1 O10 O9 170.3(5) 7_555 1_555 ?
V2 O10 V2 110.1(3) 16_555 17_545 ?
V2 O10 V3 102.7(5) 16_555 1_555 ?
V2 O10 O1 105.3(6) 16_555 9_555 ?
V2 O10 O2 117.1(3) 16_555 10_554 ?
V2 O10 O4 127.8(6) 16_555 17_545 ?
V2 O10 O6 83.7(4) 16_555 3_555 ?
V2 O10 O7 137.4(6) 16_555 1_555 ?
V2 O10 O8 86.1(5) 16_555 10_554 ?
V2 O10 O9 79.5(5) 16_555 1_555 ?
V2 O10 V3 90.2(5) 17_545 1_555 ?
V2 O10 O1 82.6(4) 17_545 9_555 ?
V2 O10 O2 124.0(2) 17_545 10_554 ?
V2 O10 O3 127.5(5) 17_545 16_555 ?
V2 O10 O5 119.0(5) 17_545 16_555 ?
V2 O10 O6 82.3(5) 17_545 1_555 ?
V2 O10 O7 71.2(5) 17_545 1_555 ?
V2 O10 O8 127.6(5) 17_545 10_554 ?
V2 O10 O9 75.3(4) 17_545 1_555 ?
V3 O10 O1 151.9(8) 1_555 9_555 ?
V3 O10 O2 106.4(6) 1_555 10_554 ?
V3 O10 O3 79.4(7) 1_555 16_555 ?
V3 O10 O4 102.2(8) 1_555 17_545 ?
V3 O10 O5 128.1(8) 1_555 16_555 ?
V3 O10 O6 99.3(8) 1_555 1_555 ?
V3 O10 O6 93.2(6) 1_555 3_555 ?
O1 O10 O2 57.9(5) 9_555 10_554 ?
O1 O10 O3 126.1(7) 9_555 16_555 ?
O1 O10 O4 61.7(5) 9_555 17_545 ?
O1 O10 O5 78.3(7) 9_555 16_555 ?
O1 O10 O6 106.5(7) 9_555 1_555 ?
O1 O10 O6 92.2(5) 9_555 3_555 ?
O1 O10 O7 116.9(7) 9_555 1_555 ?
O1 O10 O8 142.4(8) 9_555 10_554 ?
O1 O10 O9 157.6(7) 9_555 1_555 ?
O2 O10 O3 108.2(5) 10_554 16_555 ?
O2 O10 O4 98.4(5) 10_554 17_545 ?
O2 O10 O5 92.0(6) 10_554 16_555 ?
O2 O10 O6 142.3(6) 10_554 1_555 ?
O2 O10 O6 146.2(5) 10_554 3_555 ?
O2 O10 O7 91.8(6) 10_554 1_555 ?
O2 O10 O8 84.9(6) 10_554 10_554 ?
O2 O10 O9 139.9(6) 10_554 1_555 ?
O3 O10 O4 151.8(8) 16_555 17_545 ?
O3 O10 O5 48.7(5) 16_555 16_555 ?
O3 O10 O6 49.9(5) 16_555 1_555 ?
O3 O10 O6 102.2(5) 16_555 3_555 ?
O3 O10 O7 115.2(7) 16_555 1_555 ?
O3 O10 O8 57.1(6) 16_555 10_554 ?
O3 O10 O9 67.7(5) 16_555 1_555 ?
O4 O10 O5 122.9(8) 17_545 16_555 ?
O4 O10 O6 102.7(8) 17_545 1_555 ?
O4 O10 O6 49.7(5) 17_545 3_555 ?
O4 O10 O7 72.1(6) 17_545 1_555 ?
O4 O10 O8 136.8(8) 17_545 10_554 ?
O4 O10 O9 97.8(7) 17_545 1_555 ?
O5 O10 O6 50.3(5) 16_555 1_555 ?
O5 O10 O6 97.2(6) 16_555 3_555 ?
O5 O10 O7 163.7(9) 16_555 1_555 ?
O5 O10 O8 99.9(7) 16_555 10_554 ?
O5 O10 O9 109.2(7) 16_555 1_555 ?
O6 O10 O6 55.7(5) 1_555 3_555 ?
O6 O10 O7 124.4(8) 1_555 1_555 ?
O6 O10 O8 100.0(7) 1_555 10_554 ?
O6 O10 O9 67.3(6) 1_555 1_555 ?
O6 O10 O7 88.4(6) 3_555 1_555 ?
O6 O10 O8 124.9(6) 3_555 10_554 ?
O6 O10 O9 66.2(5) 3_555 1_555 ?
O7 O10 O8 64.7(6) 1_555 10_554 ?
O7 O10 O9 59.2(6) 1_555 1_555 ?
O8 O10 O9 58.7(5) 10_554 1_555 ?

loop_
_geom_bond_atom_site_label_1
_geom_bond_atom_site_label_2
_geom_bond_distance
_geom_bond_site_symmetry_2
_geom_bond_publ_flag
M1 M2 3.694(6) 12_454 ?
M1 M3 3.836(7) 10_554 ?
M1 M5 3.662(7) 13_554 ?
M1 Co1 3.662(7) 13_554 ?
M1 V1 3.686(4) 1_555 ?
M1 V2 3.175(6) 11_554 ?
M1 V2 3.456(7) 12_454 ?
M1 V3 3.580(6) 11_554 ?
M1 V3 3.872(7) 15_554 ?
M1 O1 2.508(10) 2_555 ?
M1 O4 3.194(15) 12_454 ?
M1 O5 2.450(15) 11_554 ?
M1 O6 2.586(14) 14_554 ?
M1 O6 2.605(11) 15_554 ?
M1 O7 2.452(13) 11_554 ?
M1 O8 2.209(14) 14_554 ?
M1 O8 3.795(10) 15_554 ?
M1 O10 2.338(12) 15_554 ?
M2 M1 3.694(5) 18_555 ?
M2 M3 3.648(7) 1_555 ?
M2 M5 3.580(6) 1_555 ?
M2 Co1 3.580(6) 1_555 ?
M2 V1 3.848(3) 16_555 ?
M2 V2 3.797(6) 1_555 ?
M2 V2 3.847(6) 2_555 ?
M2 V2 3.747(7) 16_555 ?
M2 V3 3.267(7) 1_555 ?
M2 V3 3.244(6) 2_555 ?
M2 O1 2.395(10) 16_555 ?
M2 O3 2.518(11) 16_555 ?
M2 O4 2.523(14) 1_555 ?
M2 O5 2.414(14) 2_555 ?
M2 O6 3.885(12) 1_555 ?
M2 O7 2.811(14) 2_555 ?
M2 O8 2.812(13) 10_554 ?
M2 O9 2.422(15) 1_555 ?
M2 O9 2.453(9) 2_555 ?
M3 M1 3.836(7) 16_555 ?
M3 M2 3.648(7) 1_555 ?
M3 V1 3.303(4) 16_555 ?
M3 V2 3.760(6) 1_555 ?
M3 V2 3.221(4) 2_555 ?
M3 V3 3.107(6) 11_554 ?
M3 V3 3.267(7) 12_454 ?
M3 O1 3.012(12) 16_555 ?
M3 O2 2.544(4) 13_554 ?
M3 O3 2.602(8) 2_555 ?
M3 O4 2.533(15) 1_555 ?
M3 O5 2.407(12) 2_555 ?
M3 O7 2.414(13) 11_554 ?
M3 O8 2.720(13) 14_554 ?
M3 O10 2.664(9) 11_554 ?
M3 O10 2.546(13) 12_454 ?
M4 V1 2.90(2) 1_555 ?
M4 V2 3.584(14) 1_555 ?
M4 V2 3.584(14) 2_555 ?
M4 V2 3.584(14) 3_555 ?
M4 O1 2.88(2) 1_555 ?
M4 O1 2.88(2) 2_555 ?
M4 O1 2.88(2) 3_555 ?
M4 O3 2.545(12) 1_555 ?
M4 O3 2.545(12) 2_555 ?
M4 O3 2.545(9) 3_555 ?
M4 O4 3.471(19) 1_555 ?
M4 O4 3.47(2) 2_555 ?
M4 O4 3.47(2) 3_555 ?
M4 O7 3.688(12) 10_454 ?
M4 O7 3.688(9) 11_554 ?
M4 O7 3.688(13) 12_444 ?
M5 M1 3.662(7) 7_445 ?
M5 M1 3.662(7) 8_555 ?
M5 M1 3.662(7) 9_455 ?
M5 M2 3.580(6) 1_555 ?
M5 M2 3.580(6) 2_555 ?
M5 M2 3.580(6) 3_555 ?
M5 V2 3.545(4) 16_555 ?
M5 V2 3.545(5) 17_545 ?
M5 V2 3.545(4) 18_445 ?
M5 V3 3.460(4) 1_555 ?
M5 V3 3.460(5) 2_555 ?
M5 V3 3.460(4) 3_555 ?
M5 O6 2.169(11) 1_555 ?
M5 O6 2.169(12) 2_555 ?
M5 O6 2.169(15) 3_555 ?
M5 O9 2.220(11) 1_555 ?
M5 O9 2.220(14) 2_555 ?
M5 O9 2.220(12) 3_555 ?
M5 O10 3.577(8) 1_555 ?
M5 O10 3.577(13) 2_555 ?
M5 O10 3.577(10) 3_555 ?
Co1 M1 3.662(7) 7_445 ?
Co1 M1 3.662(7) 8_555 ?
Co1 M1 3.662(7) 9_455 ?
Co1 M2 3.580(6) 1_555 ?
Co1 M2 3.580(6) 2_555 ?
Co1 M2 3.580(6) 3_555 ?
Co1 V2 3.545(4) 16_555 ?
Co1 V2 3.545(5) 17_545 ?
Co1 V2 3.545(4) 18_445 ?
Co1 V3 3.460(4) 1_555 ?
Co1 V3 3.460(5) 2_555 ?
Co1 V3 3.460(4) 3_555 ?
Co1 O6 2.169(11) 1_555 ?
Co1 O6 2.169(12) 2_555 ?
Co1 O6 2.169(15) 3_555 ?
Co1 O9 2.220(11) 1_555 ?
Co1 O9 2.220(14) 2_555 ?
Co1 O9 2.220(12) 3_555 ?
Co1 O10 3.577(8) 1_555 ?
Co1 O10 3.577(13) 2_555 ?
Co1 O10 3.577(10) 3_555 ?
V1 M1 3.686(4) 1_555 ?
V1 M1 3.686(4) 2_555 ?
V1 M1 3.686(5) 3_555 ?
V1 M2 3.848(4) 10_554 ?
V1 M2 3.848(3) 11_444 ?
V1 M2 3.848(5) 12_454 ?
V1 M3 3.303(4) 10_554 ?
V1 M3 3.303(4) 11_444 ?
V1 M3 3.303(5) 12_454 ?
V1 M4 2.90(2) 1_555 ?
V1 O1 1.695(11) 1_555 ?
V1 O1 1.695(14) 2_555 ?
V1 O1 1.695(9) 3_555 ?
V1 O2 1.717(19) 4_554 ?
V1 O5 3.846(14) 10_454 ?
V1 O5 3.846(9) 11_554 ?
V1 O5 3.846(12) 12_444 ?
V1 O10 3.367(9) 13_444 ?
V1 O10 3.367(12) 14_544 ?
V1 O10 3.367(11) 15_554 ?
V2 M1 3.175(7) 17_545 ?
V2 M1 3.456(5) 18_555 ?
V2 M2 3.797(6) 1_555 ?
V2 M2 3.847(5) 3_555 ?
V2 M2 3.747(7) 10_554 ?
V2 M3 3.760(6) 1_555 ?
V2 M3 3.221(5) 3_555 ?
V2 M4 3.584(14) 1_555 ?
V2 M5 3.545(4) 10_554 ?
V2 Co1 3.545(4) 10_554 ?
V2 O3 1.691(11) 1_555 ?
V2 O4 1.579(17) 1_555 ?
V2 O4 3.757(10) 3_555 ?
V2 O5 1.692(12) 1_555 ?
V2 O6 1.620(12) 10_554 ?
V2 O7 3.764(12) 11_554 ?
V2 O8 3.521(12) 10_554 ?
V2 O9 3.736(12) 1_555 ?
V2 O10 3.400(13) 10_554 ?
V2 O10 3.614(11) 11_554 ?
V3 M1 3.872(7) 8_555 ?
V3 M1 3.580(7) 17_545 ?
V3 M2 3.267(7) 1_555 ?
V3 M2 3.244(5) 3_555 ?
V3 M3 3.107(6) 17_545 ?
V3 M3 3.267(5) 18_555 ?
V3 M5 3.460(4) 1_555 ?
V3 Co1 3.460(4) 1_555 ?
V3 O2 3.592(11) 10_554 ?
V3 O3 3.448(12) 16_555 ?
V3 O5 3.360(12) 1_555 ?
V3 O6 3.892(14) 1_555 ?
V3 O6 3.641(11) 3_555 ?
V3 O7 1.677(14) 1_555 ?
V3 O8 1.795(12) 10_554 ?
V3 O8 3.876(14) 12_554 ?
V3 O9 1.758(10) 1_555 ?
V3 O10 1.720(12) 1_555 ?
O1 M1 2.508(15) 3_555 ?
O1 M2 2.395(9) 10_554 ?
O1 M3 3.012(12) 10_554 ?
O1 M4 2.88(2) 1_555 ?
O1 V1 1.695(11) 1_555 ?
O1 O1 2.797(20) 2_555 ?
O1 O1 2.797(12) 3_555 ?
O1 O2 2.754(19) 4_554 ?
O1 O3 3.098(16) 1_555 ?
O1 O4 3.149(16) 10_554 ?
O1 O5 3.210(13) 11_554 ?
O1 O5 3.706(14) 12_444 ?
O1 O7 3.764(16) 11_554 ?
O1 O7 3.359(16) 12_444 ?
O1 O8 3.115(20) 13_544 ?
O1 O10 2.967(17) 14_544 ?
O2 M3 2.544(4) 7_445 ?
O2 M3 2.544(5) 8_555 ?
O2 M3 2.544(6) 9_455 ?
O2 V1 1.717(19) 4_555 ?
O2 V3 3.592(11) 16_555 ?
O2 V3 3.592(11) 17_545 ?
O2 V3 3.592(11) 18_445 ?
O2 O1 2.754(20) 4_555 ?
O2 O1 2.754(19) 5_555 ?
O2 O1 2.754(18) 6_555 ?
O2 O8 3.732(19) 1_555 ?
O2 O8 3.732(18) 2_555 ?
O2 O8 3.732(19) 3_555 ?
O2 O10 2.706(10) 16_555 ?
O2 O10 2.706(13) 17_545 ?
O2 O10 2.706(8) 18_445 ?
O3 M2 2.518(11) 10_554 ?
O3 M3 2.602(10) 3_555 ?
O3 M4 2.545(12) 1_555 ?
O3 V2 1.691(11) 1_555 ?
O3 V3 3.448(13) 10_554 ?
O3 O1 3.098(16) 1_555 ?
O3 O4 2.667(17) 1_555 ?
O3 O4 3.597(13) 3_555 ?
O3 O5 2.595(16) 1_555 ?
O3 O6 2.765(14) 10_554 ?
O3 O7 3.286(15) 11_554 ?
O3 O7 3.605(12) 12_444 ?
O3 O8 2.968(18) 13_544 ?
O3 O9 3.480(15) 10_554 ?
O3 O9 3.790(12) 11_554 ?
O3 O10 3.321(17) 10_554 ?
O4 M1 3.194(11) 18_555 ?
O4 M2 2.523(14) 1_555 ?
O4 M3 2.533(15) 1_555 ?
O4 M4 3.471(19) 1_555 ?
O4 V2 1.579(17) 1_555 ?
O4 V2 3.757(15) 2_555 ?
O4 O1 3.149(17) 16_555 ?
O4 O3 2.667(17) 1_555 ?
O4 O3 3.597(18) 2_555 ?
O4 O5 2.80(2) 1_555 ?
O4 O5 2.87(2) 2_555 ?
O4 O6 2.64(2) 10_554 ?
O4 O7 3.491(16) 11_554 ?
O4 O8 3.277(16) 10_554 ?
O4 O9 3.351(16) 1_555 ?
O4 O10 3.168(13) 11_554 ?
O5 M1 2.450(13) 17_545 ?
O5 M2 2.414(11) 3_555 ?
O5 M3 2.407(12) 3_555 ?
O5 V1 3.846(13) 16_545 ?
O5 V2 1.692(12) 1_555 ?
O5 V3 3.360(12) 1_555 ?
O5 O1 3.210(17) 17_545 ?
O5 O1 3.706(20) 18_545 ?
O5 O3 2.595(16) 1_555 ?
O5 O4 2.80(2) 1_555 ?
O5 O4 2.868(14) 3_555 ?
O5 O6 2.619(12) 10_554 ?
O5 O7 2.860(16) 1_555 ?
O5 O8 3.757(15) 10_554 ?
O5 O9 3.178(18) 1_555 ?
O5 O10 2.900(18) 10_554 ?
O6 M1 2.605(15) 8_555 ?
O6 M1 2.586(14) 9_455 ?
O6 M2 3.885(12) 1_555 ?
O6 M5 2.169(11) 1_555 ?
O6 Co1 2.169(11) 1_555 ?
O6 V2 1.620(9) 16_555 ?
O6 V3 3.892(14) 1_555 ?
O6 V3 3.641(14) 2_555 ?
O6 O3 2.765(13) 16_555 ?
O6 O4 2.642(19) 16_555 ?
O6 O5 2.619(14) 16_555 ?
O6 O6 2.964(12) 2_555 ?
O6 O6 2.964(18) 3_555 ?
O6 O8 3.201(17) 1_555 ?
O6 O9 3.402(18) 1_555 ?
O6 O9 3.289(16) 2_555 ?
O6 O10 3.224(18) 1_555 ?
O6 O10 3.113(18) 2_555 ?
O7 M1 2.452(12) 17_545 ?
O7 M2 2.811(9) 3_555 ?
O7 M3 2.414(12) 17_545 ?
O7 M4 3.688(12) 16_545 ?
O7 V2 3.764(11) 17_545 ?
O7 V3 1.677(14) 1_555 ?
O7 O1 3.764(14) 17_545 ?
O7 O1 3.359(19) 18_545 ?
O7 O3 3.286(11) 17_545 ?
O7 O3 3.605(18) 18_545 ?
O7 O4 3.491(16) 17_545 ?
O7 O5 2.860(16) 1_555 ?
O7 O8 2.973(18) 10_554 ?
O7 O8 2.724(16) 12_554 ?
O7 O9 2.784(18) 1_555 ?
O7 O10 2.733(17) 1_555 ?
O8 M1 3.795(15) 8_555 ?
O8 M1 2.209(12) 9_455 ?
O8 M2 2.812(14) 16_555 ?
O8 M3 2.720(12) 9_455 ?
O8 V2 3.521(12) 16_555 ?
O8 V3 1.795(11) 16_555 ?
O8 V3 3.876(10) 18_445 ?
O8 O1 3.115(20) 7_455 ?
O8 O2 3.732(19) 1_555 ?
O8 O3 2.968(18) 7_455 ?
O8 O4 3.277(16) 16_555 ?
O8 O5 3.757(16) 16_555 ?
O8 O6 3.201(17) 1_555 ?
O8 O7 2.973(17) 16_555 ?
O8 O7 2.724(12) 18_445 ?
O8 O9 2.804(13) 16_555 ?
O8 O10 2.822(16) 16_555 ?
O9 M2 2.422(15) 1_555 ?
O9 M2 2.453(14) 3_555 ?
O9 M5 2.220(11) 1_555 ?
O9 Co1 2.220(11) 1_555 ?
O9 V2 3.736(12) 1_555 ?
O9 V3 1.758(10) 1_555 ?
O9 O3 3.480(16) 16_555 ?
O9 O3 3.790(17) 17_545 ?
O9 O4 3.351(16) 1_555 ?
O9 O5 3.178(18) 1_555 ?
O9 O6 3.402(18) 1_555 ?
O9 O6 3.289(16) 3_555 ?
O9 O7 2.784(18) 1_555 ?
O9 O8 2.804(12) 10_554 ?
O9 O9 2.694(18) 2_555 ?
O9 O9 2.694(12) 3_555 ?
O9 O10 2.898(14) 1_555 ?
O10 M1 2.338(12) 8_555 ?
O10 M3 2.664(13) 17_545 ?
O10 M3 2.546(11) 18_555 ?
O10 M5 3.577(8) 1_555 ?
O10 Co1 3.577(8) 1_555 ?
O10 V1 3.367(9) 7_555 ?
O10 V2 3.400(13) 16_555 ?
O10 V2 3.614(10) 17_545 ?
O10 V3 1.720(12) 1_555 ?
O10 O1 2.967(16) 9_555 ?
O10 O2 2.706(8) 10_554 ?
O10 O3 3.321(17) 16_555 ?
O10 O4 3.168(18) 17_545 ?
O10 O5 2.900(18) 16_555 ?
O10 O6 3.224(18) 1_555 ?
O10 O6 3.113(12) 3_555 ?
O10 O7 2.733(17) 1_555 ?
O10 O8 2.822(16) 10_554 ?
O10 O9 2.898(14) 1_555 ?
